data_4341582
loop_
_publ_author_name
'You, Zhiliang'
'Bergunde, Jakob'
'Gerke, Birgit'
'P\"ottgen, Rainer'
'Dehnen, Stefanie'

_publ_section_title
;
 Ferrocenyl-Functionalized Sn/Se and Sn/Te Complexes: Synthesis,
 Reactivity, Optical, and Electronic Properties.
;
_journal_name_full 'Inorganic chemistry'
_journal_page_first 141114120738008
_journal_paper_doi 10.1021/ic502026g
_journal_year 2014
_chemical_formula_moiety 'C60 H54 Fe6 Sn3 Te2'
_chemical_formula_sum 'C60 H54 Fe6 Sn3 Te2'
_chemical_formula_weight 1721.40
_chemical_name_systematic
;
 ?
;
_space_group_IT_number 2
_symmetry_cell_setting triclinic
_symmetry_space_group_name_Hall '-P 1'
_symmetry_space_group_name_H-M 'P -1'
_atom_sites_solution_hydrogens geom
_atom_sites_solution_primary direct
_atom_sites_solution_secondary difmap
_audit_creation_method SHELXL-97
_cell_angle_alpha 105.6830(10)
_cell_angle_beta 95.6560(10)
_cell_angle_gamma 102.2110(10)
_cell_formula_units_Z 2
_cell_length_a 12.5690(4)
_cell_length_b 12.8600(4)
_cell_length_c 17.9930(6)
_cell_measurement_reflns_used 9784
_cell_measurement_temperature 100(2)
_cell_measurement_theta_max 28.3477
_cell_measurement_theta_min 2.3489
_cell_volume 2698.98(15)
_computing_cell_refinement 'APEX2 v2013.4-0 (Bruker AXS)'
_computing_data_collection 'Bruker Instrument Service v3.0.28'
_computing_data_reduction 'SAINT V8.30C (Bruker AXS Inc., 2013)'
_computing_structure_refinement 'SHELXL-97 (Sheldrick, 2008)'
_computing_structure_solution 'Sir 2004'
_diffrn_ambient_temperature 100(2)
_diffrn_detector_area_resol_mean 10.4167
_diffrn_measured_fraction_theta_full 0.999
_diffrn_measured_fraction_theta_max 0.999
_diffrn_measurement_device_type Bruker-AXS
_diffrn_measurement_method /w
_diffrn_radiation_monochromator graphite
_diffrn_radiation_source 'fine-focus sealed tube'
_diffrn_radiation_type MoK\a
_diffrn_radiation_wavelength 0.71073
_diffrn_reflns_av_R_equivalents 0.0293
_diffrn_reflns_av_sigmaI/netI 0.0212
_diffrn_reflns_limit_h_max 14
_diffrn_reflns_limit_h_min -14
_diffrn_reflns_limit_k_max 15
_diffrn_reflns_limit_k_min -15
_diffrn_reflns_limit_l_max 21
_diffrn_reflns_limit_l_min -21
_diffrn_reflns_number 45121
_diffrn_reflns_theta_full 25.00
_diffrn_reflns_theta_max 25.00
_diffrn_reflns_theta_min 2.22
_exptl_absorpt_coefficient_mu 4.025
_exptl_absorpt_correction_T_max 0.8888
_exptl_absorpt_correction_T_min 0.4209
_exptl_absorpt_correction_type multi-scan
_exptl_absorpt_process_details 'SADABS V2012/1 (Bruker AXS Inc.)'
_exptl_crystal_colour orange-red
_exptl_crystal_density_diffrn 2.118
_exptl_crystal_density_method 'not measured'
_exptl_crystal_description block
_exptl_crystal_F_000 1648
_exptl_crystal_size_max 0.26
_exptl_crystal_size_mid 0.14
_exptl_crystal_size_min 0.03
_refine_diff_density_max 3.487
_refine_diff_density_min -0.778
_refine_diff_density_rms 0.113
_refine_ls_extinction_method none
_refine_ls_goodness_of_fit_ref 1.042
_refine_ls_hydrogen_treatment mixed
_refine_ls_matrix_type full
_refine_ls_number_parameters 640
_refine_ls_number_reflns 9483
_refine_ls_number_restraints 0
_refine_ls_restrained_S_all 1.042
_refine_ls_R_factor_all 0.0275
_refine_ls_R_factor_gt 0.0237
_refine_ls_shift/su_max 0.002
_refine_ls_shift/su_mean 0.000
_refine_ls_structure_factor_coef Fsqd
_refine_ls_weighting_details 'calc w=1/[\s^2^(Fo^2^)+(0.0305P)^2^+7.7823P] where P=(Fo^2^+2Fc^2^)/3'
_refine_ls_weighting_scheme calc
_refine_ls_wR_factor_gt 0.0591
_refine_ls_wR_factor_ref 0.0608
_reflns_number_gt 8678
_reflns_number_total 9483
_reflns_threshold_expression >2\s(I)
_cod_data_source_file ic502026g_si_003.cif
_cod_data_source_block 2
_cod_database_code 4341582

loop_
_symmetry_equiv_pos_as_xyz
'x, y, z'
'-x, -y, -z'

loop_
_atom_site_label
_atom_site_type_symbol
_atom_site_fract_x
_atom_site_fract_y
_atom_site_fract_z
_atom_site_U_iso_or_equiv
_atom_site_adp_type
_atom_site_occupancy
_atom_site_symmetry_multiplicity
_atom_site_calc_flag
_atom_site_refinement_flags
C1 C 0.8014(3) 0.3669(3) 0.8082(2) 0.0137(7) Uani 1 1 d .
C2 C 0.7596(3) 0.2806(3) 0.8424(2) 0.0173(8) Uani 1 1 d .
H2 H 0.6862 0.2353 0.8308 0.021 Uiso 1 1 calc R
C3 C 0.8469(3) 0.2745(3) 0.8966(2) 0.0206(8) Uani 1 1 d .
H3 H 0.8417 0.2246 0.9273 0.025 Uiso 1 1 calc R
C4 C 0.9433(3) 0.3560(3) 0.8971(2) 0.0227(9) Uani 1 1 d .
H4 H 1.0135 0.3702 0.9280 0.027 Uiso 1 1 calc R
C5 C 0.9155(3) 0.4122(3) 0.8428(2) 0.0182(8) Uani 1 1 d .
H5 H 0.9647 0.4705 0.8312 0.022 Uiso 1 1 calc R
C6 C 0.8639(3) 0.1706(3) 0.6694(2) 0.0215(8) Uani 1 1 d .
H6 H 0.8157 0.1834 0.6306 0.026 Uiso 1 1 calc R
C7 C 0.8352(4) 0.0895(3) 0.7088(2) 0.0260(9) Uani 1 1 d .
H7 H 0.7651 0.0392 0.7015 0.031 Uiso 1 1 calc R
C8 C 0.9304(4) 0.0975(4) 0.7611(3) 0.0306(10) Uani 1 1 d .
H8 H 0.9355 0.0533 0.7952 0.037 Uiso 1 1 calc R
C9 C 1.0167(3) 0.1828(4) 0.7537(2) 0.0295(10) Uani 1 1 d .
H9 H 1.0898 0.2054 0.7820 0.035 Uiso 1 1 calc R
C10 C 0.9755(3) 0.2292(4) 0.6970(2) 0.0255(9) Uani 1 1 d .
H10 H 1.0154 0.2883 0.6807 0.031 Uiso 1 1 calc R
C11 C 0.5925(3) 0.2901(3) 0.6432(2) 0.0133(7) Uani 1 1 d .
C12 C 0.5760(3) 0.1712(3) 0.6249(2) 0.0154(7) Uani 1 1 d .
H12 H 0.6257 0.1336 0.6431 0.019 Uiso 1 1 calc R
C13 C 0.4727(3) 0.1197(3) 0.5750(2) 0.0164(8) Uani 1 1 d .
H13 H 0.4414 0.0418 0.5540 0.020 Uiso 1 1 calc R
C14 C 0.4243(3) 0.2049(3) 0.5618(2) 0.0157(7) Uani 1 1 d .
H14 H 0.3553 0.1939 0.5302 0.019 Uiso 1 1 calc R
C15 C 0.4974(3) 0.3093(3) 0.6040(2) 0.0148(7) Uani 1 1 d .
H15 H 0.4852 0.3803 0.6059 0.018 Uiso 1 1 calc R
C16 C 0.4699(3) 0.2813(3) 0.7982(2) 0.0157(7) Uani 1 1 d .
H16 H 0.5340 0.3298 0.8326 0.019 Uiso 1 1 calc R
C17 C 0.3825(3) 0.3145(3) 0.7609(2) 0.0174(8) Uani 1 1 d .
H17 H 0.3785 0.3890 0.7658 0.021 Uiso 1 1 calc R
C18 C 0.3032(3) 0.2167(3) 0.7155(2) 0.0197(8) Uani 1 1 d .
H18 H 0.2360 0.2138 0.6849 0.024 Uiso 1 1 calc R
C19 C 0.3414(3) 0.1235(3) 0.7236(2) 0.0192(8) Uani 1 1 d .
H19 H 0.3044 0.0474 0.6990 0.023 Uiso 1 1 calc R
C20 C 0.4437(3) 0.1630(3) 0.7745(2) 0.0175(8) Uani 1 1 d .
H20 H 0.4874 0.1182 0.7901 0.021 Uiso 1 1 calc R
C21 C 0.5818(3) 0.6534(3) 0.8719(2) 0.0135(7) Uani 1 1 d .
C22 C 0.5214(3) 0.5760(3) 0.9062(2) 0.0141(7) Uani 1 1 d .
H22 H 0.5003 0.4972 0.8840 0.017 Uiso 1 1 calc R
C23 C 0.4984(3) 0.6366(3) 0.9791(2) 0.0156(7) Uani 1 1 d .
H23 H 0.4595 0.6056 1.0139 0.019 Uiso 1 1 calc R
C24 C 0.5438(3) 0.7516(3) 0.9903(2) 0.0164(8) Uani 1 1 d .
H24 H 0.5403 0.8113 1.0340 0.020 Uiso 1 1 calc R
C25 C 0.5957(3) 0.7622(3) 0.9247(2) 0.0153(7) Uani 1 1 d .
H25 H 0.6330 0.8302 0.9173 0.018 Uiso 1 1 calc R
C26 C 0.7356(3) 0.6168(3) 1.0665(2) 0.0186(8) Uani 1 1 d .
H26 H 0.6981 0.5805 1.0995 0.022 Uiso 1 1 calc R
C27 C 0.7728(3) 0.7334(3) 1.0809(2) 0.0213(8) Uani 1 1 d .
H27 H 0.7637 0.7892 1.1249 0.026 Uiso 1 1 calc R
C28 C 0.8258(3) 0.7525(3) 1.0181(2) 0.0208(8) Uani 1 1 d .
H28 H 0.8593 0.8232 1.0130 0.025 Uiso 1 1 calc R
C29 C 0.8200(3) 0.6478(3) 0.9646(2) 0.0176(8) Uani 1 1 d .
H29 H 0.8487 0.6360 0.9169 0.021 Uiso 1 1 calc R
C30 C 0.7646(3) 0.5635(3) 0.9937(2) 0.0171(8) Uani 1 1 d .
H30 H 0.7493 0.4854 0.9691 0.020 Uiso 1 1 calc R
C31 C 0.5266(3) 0.6072(3) 0.6757(2) 0.0129(7) Uani 1 1 d .
C32 C 0.4123(3) 0.5874(3) 0.6840(2) 0.0140(7) Uani 1 1 d .
H32 H 0.3840 0.5804 0.7299 0.017 Uiso 1 1 calc R
C33 C 0.3487(3) 0.5802(3) 0.6123(2) 0.0171(8) Uani 1 1 d .
H33 H 0.2707 0.5675 0.6019 0.021 Uiso 1 1 calc R
C34 C 0.4219(3) 0.5953(3) 0.5590(2) 0.0180(8) Uani 1 1 d .
H34 H 0.4016 0.5946 0.5065 0.022 Uiso 1 1 calc R
C35 C 0.5315(3) 0.6116(3) 0.5974(2) 0.0150(7) Uani 1 1 d .
H35 H 0.5966 0.6234 0.5750 0.018 Uiso 1 1 calc R
C36 C 0.5580(3) 0.8836(3) 0.7244(2) 0.0182(8) Uani 1 1 d .
H36 H 0.6262 0.8970 0.7577 0.022 Uiso 1 1 calc R
C37 C 0.4518(3) 0.8641(3) 0.7462(2) 0.0180(8) Uani 1 1 d .
H37 H 0.4361 0.8614 0.7963 0.022 Uiso 1 1 calc R
C38 C 0.3731(3) 0.8493(3) 0.6793(2) 0.0186(8) Uani 1 1 d .
H38 H 0.2954 0.8354 0.6769 0.022 Uiso 1 1 calc R
C39 C 0.4312(3) 0.8589(3) 0.6169(2) 0.0202(8) Uani 1 1 d .
H39 H 0.3991 0.8525 0.5653 0.024 Uiso 1 1 calc R
C40 C 0.5450(3) 0.8796(3) 0.6446(2) 0.0187(8) Uani 1 1 d .
H40 H 0.6027 0.8892 0.6148 0.022 Uiso 1 1 calc R
C41 C 1.0522(3) 0.7664(3) 0.6500(2) 0.0112(7) Uani 1 1 d .
C42 C 1.0828(3) 0.7112(3) 0.5777(2) 0.0144(7) Uani 1 1 d .
H42 H 1.0725 0.6330 0.5563 0.017 Uiso 1 1 calc R
C43 C 1.1313(3) 0.7939(3) 0.5435(2) 0.0173(8) Uani 1 1 d .
H43 H 1.1594 0.7804 0.4956 0.021 Uiso 1 1 calc R
C44 C 1.1305(3) 0.8995(3) 0.5933(2) 0.0174(8) Uani 1 1 d .
H44 H 1.1576 0.9692 0.5844 0.021 Uiso 1 1 calc R
C45 C 1.0820(3) 0.8836(3) 0.6591(2) 0.0142(7) Uani 1 1 d .
H45 H 1.0714 0.9409 0.7016 0.017 Uiso 1 1 calc R
C46 C 0.8174(3) 0.8170(4) 0.5725(2) 0.0224(9) Uani 1 1 d .
H46 H 0.7913 0.8343 0.6211 0.027 Uiso 1 1 calc R
C47 C 0.8126(3) 0.7086(4) 0.5238(2) 0.0238(9) Uani 1 1 d .
H47 H 0.7823 0.6405 0.5338 0.029 Uiso 1 1 calc R
C48 C 0.8609(3) 0.7194(3) 0.4578(2) 0.0209(8) Uani 1 1 d .
H48 H 0.8692 0.6600 0.4158 0.025 Uiso 1 1 calc R
C49 C 0.8947(3) 0.8351(3) 0.4653(2) 0.0177(8) Uani 1 1 d .
H49 H 0.9293 0.8664 0.4291 0.021 Uiso 1 1 calc R
C50 C 0.8678(3) 0.8952(3) 0.5359(2) 0.0188(8) Uani 1 1 d .
H50 H 0.8811 0.9740 0.5555 0.023 Uiso 1 1 calc R
C51 C 1.1027(3) 0.6791(3) 0.8088(2) 0.0120(7) Uani 1 1 d .
C52 C 1.1045(3) 0.6676(3) 0.8860(2) 0.0135(7) Uani 1 1 d .
H52 H 1.0428 0.6595 0.9124 0.016 Uiso 1 1 calc R
C53 C 1.2140(3) 0.6704(3) 0.9162(2) 0.0173(8) Uani 1 1 d .
H53 H 1.2382 0.6640 0.9661 0.021 Uiso 1 1 calc R
C54 C 1.2812(3) 0.6846(3) 0.8592(2) 0.0166(8) Uani 1 1 d .
H54 H 1.3582 0.6893 0.8641 0.020 Uiso 1 1 calc R
C55 C 1.2132(3) 0.6905(3) 0.7932(2) 0.0147(7) Uani 1 1 d .
H55 H 1.2372 0.7003 0.7466 0.018 Uiso 1 1 calc R
C56 C 1.1540(4) 0.9544(3) 0.8912(3) 0.0261(9) Uani 1 1 d .
H56 H 1.0901 0.9571 0.8596 0.031 Uiso 1 1 calc R
C57 C 1.1581(4) 0.9384(3) 0.9660(3) 0.0300(10) Uani 1 1 d .
H57 H 1.0975 0.9285 0.9933 0.036 Uiso 1 1 calc R
C58 C 1.2684(4) 0.9397(3) 0.9934(2) 0.0312(10) Uani 1 1 d .
H58 H 1.2949 0.9310 1.0421 0.037 Uiso 1 1 calc R
C59 C 1.3320(4) 0.9564(3) 0.9348(3) 0.0282(9) Uani 1 1 d .
H59 H 1.4087 0.9606 0.9373 0.034 Uiso 1 1 calc R
C60 C 1.2608(4) 0.9657(3) 0.8715(3) 0.0250(9) Uani 1 1 d .
H60 H 1.2816 0.9773 0.8245 0.030 Uiso 1 1 calc R
Fe1 Fe 0.88709(4) 0.24545(4) 0.78696(3) 0.01233(11) Uani 1 1 d .
Fe2 Fe 0.45248(4) 0.22055(4) 0.67917(3) 0.01104(11) Uani 1 1 d .
Fe3 Fe 0.66529(4) 0.66685(4) 0.97867(3) 0.01205(11) Uani 1 1 d .
Fe4 Fe 0.46121(4) 0.73169(4) 0.65601(3) 0.01148(11) Uani 1 1 d .
Fe5 Fe 0.97307(4) 0.80187(4) 0.55810(3) 0.01195(11) Uani 1 1 d .
Fe6 Fe 1.20776(4) 0.81475(4) 0.89059(3) 0.01367(11) Uani 1 1 d .
Sn1 Sn 0.721660(19) 0.419106(19) 0.721026(13) 0.01116(6) Uani 1 1 d .
Sn2 Sn 0.651224(19) 0.615545(19) 0.767336(13) 0.01114(6) Uani 1 1 d .
Sn3 Sn 0.973772(18) 0.683839(19) 0.724977(13) 0.01025(6) Uani 1 1 d .
Te1 Te 0.873424(19) 0.474435(19) 0.628697(14) 0.01553(6) Uani 1 1 d .
Te2 Te 0.830524(19) 0.793930(19) 0.796041(14) 0.01507(6) Uani 1 1 d .

loop_
_atom_site_aniso_label
_atom_site_aniso_U_11
_atom_site_aniso_U_22
_atom_site_aniso_U_33
_atom_site_aniso_U_23
_atom_site_aniso_U_13
_atom_site_aniso_U_12
C1 0.0156(18) 0.0149(18) 0.0132(18) 0.0044(14) 0.0037(14) 0.0084(14)
C2 0.0187(19) 0.0194(19) 0.0189(19) 0.0087(16) 0.0096(15) 0.0090(15)
C3 0.029(2) 0.028(2) 0.0158(19) 0.0134(17) 0.0098(16) 0.0180(18)
C4 0.026(2) 0.024(2) 0.017(2) 0.0006(16) -0.0027(16) 0.0131(17)
C5 0.0185(19) 0.0125(18) 0.0202(19) 0.0007(15) -0.0012(15) 0.0038(15)
C6 0.024(2) 0.028(2) 0.0115(18) -0.0004(16) 0.0033(15) 0.0120(17)
C7 0.028(2) 0.017(2) 0.028(2) -0.0015(17) 0.0079(18) 0.0053(17)
C8 0.050(3) 0.019(2) 0.032(2) 0.0101(18) 0.015(2) 0.023(2)
C9 0.020(2) 0.045(3) 0.025(2) 0.002(2) 0.0040(17) 0.023(2)
C10 0.025(2) 0.030(2) 0.022(2) 0.0058(18) 0.0136(17) 0.0081(18)
C11 0.0117(17) 0.0124(18) 0.0139(18) 0.0040(14) 0.0012(14) -0.0009(14)
C12 0.0153(18) 0.0173(19) 0.0163(18) 0.0053(15) 0.0057(14) 0.0076(15)
C13 0.0185(19) 0.0153(18) 0.0143(18) 0.0028(15) 0.0067(14) 0.0020(15)
C14 0.0143(18) 0.022(2) 0.0107(17) 0.0063(15) 0.0017(14) 0.0029(15)
C15 0.0162(18) 0.0162(18) 0.0139(18) 0.0083(15) 0.0032(14) 0.0029(15)
C16 0.0147(18) 0.0189(19) 0.0117(18) 0.0042(15) 0.0027(14) 0.0004(15)
C17 0.0196(19) 0.023(2) 0.0123(18) 0.0044(15) 0.0054(14) 0.0100(16)
C18 0.0129(18) 0.030(2) 0.0164(19) 0.0073(17) 0.0050(15) 0.0050(16)
C19 0.0186(19) 0.020(2) 0.0160(19) 0.0057(16) 0.0062(15) -0.0027(16)
C20 0.0204(19) 0.021(2) 0.0153(18) 0.0120(16) 0.0043(15) 0.0036(16)
C21 0.0090(16) 0.0204(19) 0.0136(18) 0.0081(15) 0.0015(13) 0.0052(14)
C22 0.0097(17) 0.0161(18) 0.0160(18) 0.0051(15) 0.0012(14) 0.0018(14)
C23 0.0106(17) 0.023(2) 0.0166(18) 0.0086(16) 0.0038(14) 0.0062(15)
C24 0.0156(18) 0.0182(19) 0.0153(18) 0.0021(15) 0.0026(14) 0.0077(15)
C25 0.0112(17) 0.0186(19) 0.0187(19) 0.0081(15) 0.0001(14) 0.0070(15)
C26 0.0150(18) 0.026(2) 0.0173(19) 0.0097(16) -0.0004(15) 0.0081(16)
C27 0.0175(19) 0.027(2) 0.0148(19) -0.0001(16) -0.0040(15) 0.0083(16)
C28 0.0123(18) 0.022(2) 0.025(2) 0.0093(17) -0.0060(15) 0.0006(15)
C29 0.0123(18) 0.028(2) 0.0162(19) 0.0100(16) 0.0018(14) 0.0083(16)
C30 0.0163(18) 0.0204(19) 0.0164(19) 0.0067(15) 0.0003(14) 0.0083(15)
C31 0.0169(18) 0.0079(17) 0.0155(18) 0.0036(14) 0.0037(14) 0.0056(14)
C32 0.0151(18) 0.0107(17) 0.0182(18) 0.0064(15) 0.0050(14) 0.0035(14)
C33 0.0139(18) 0.0135(18) 0.022(2) 0.0053(15) -0.0002(15) 0.0007(14)
C34 0.025(2) 0.0131(18) 0.0137(18) 0.0016(15) -0.0007(15) 0.0039(15)
C35 0.0187(19) 0.0132(18) 0.0134(18) 0.0028(14) 0.0068(14) 0.0042(15)
C36 0.0125(18) 0.0113(18) 0.027(2) 0.0024(16) -0.0003(15) 0.0004(14)
C37 0.023(2) 0.0109(18) 0.022(2) 0.0037(15) 0.0071(16) 0.0066(15)
C38 0.0167(19) 0.0130(18) 0.030(2) 0.0101(16) 0.0044(16) 0.0071(15)
C39 0.023(2) 0.0144(19) 0.025(2) 0.0106(16) -0.0006(16) 0.0043(16)
C40 0.0188(19) 0.0116(18) 0.029(2) 0.0105(16) 0.0081(16) 0.0030(15)
C41 0.0056(15) 0.0136(17) 0.0136(17) 0.0042(14) -0.0012(13) 0.0020(13)
C42 0.0135(17) 0.0152(18) 0.0162(18) 0.0059(15) 0.0034(14) 0.0051(14)
C43 0.0132(18) 0.028(2) 0.0148(18) 0.0108(16) 0.0062(14) 0.0059(16)
C44 0.0088(17) 0.0199(19) 0.024(2) 0.0127(16) -0.0012(14) -0.0022(15)
C45 0.0109(17) 0.0146(18) 0.0157(18) 0.0044(15) -0.0010(14) 0.0017(14)
C46 0.0115(18) 0.044(3) 0.0159(19) 0.0119(18) 0.0028(14) 0.0108(17)
C47 0.0107(18) 0.029(2) 0.032(2) 0.0159(19) -0.0042(16) 0.0002(16)
C48 0.0178(19) 0.021(2) 0.018(2) 0.0012(16) -0.0065(15) 0.0026(16)
C49 0.0148(18) 0.026(2) 0.0145(18) 0.0110(16) -0.0018(14) 0.0049(16)
C50 0.0154(18) 0.020(2) 0.021(2) 0.0057(16) -0.0039(15) 0.0082(16)
C51 0.0125(17) 0.0105(17) 0.0128(17) 0.0035(14) 0.0009(13) 0.0026(14)
C52 0.0152(18) 0.0093(17) 0.0149(18) 0.0038(14) 0.0041(14) -0.0003(14)
C53 0.022(2) 0.0194(19) 0.0136(18) 0.0094(15) 0.0008(15) 0.0071(16)
C54 0.0122(17) 0.0197(19) 0.0187(19) 0.0054(16) 0.0024(14) 0.0063(15)
C55 0.0141(18) 0.0173(19) 0.0133(18) 0.0042(15) 0.0029(14) 0.0052(15)
C56 0.029(2) 0.0133(19) 0.034(2) 0.0043(17) 0.0054(18) 0.0065(17)
C57 0.042(3) 0.015(2) 0.031(2) 0.0007(18) 0.017(2) 0.0040(18)
C58 0.050(3) 0.017(2) 0.017(2) -0.0012(17) 0.0033(19) -0.0032(19)
C59 0.027(2) 0.018(2) 0.030(2) 0.0027(18) -0.0004(18) -0.0068(17)
C60 0.033(2) 0.0124(19) 0.028(2) 0.0070(17) 0.0086(18) -0.0004(17)
Fe1 0.0113(2) 0.0142(3) 0.0125(3) 0.0045(2) 0.00281(19) 0.0043(2)
Fe2 0.0105(2) 0.0112(2) 0.0106(2) 0.0037(2) 0.00060(19) 0.00094(19)
Fe3 0.0104(2) 0.0147(3) 0.0116(2) 0.0049(2) 0.00104(19) 0.0035(2)
Fe4 0.0109(2) 0.0112(3) 0.0141(3) 0.0063(2) 0.00180(19) 0.0034(2)
Fe5 0.0099(2) 0.0147(3) 0.0115(2) 0.0055(2) 0.00064(19) 0.0022(2)
Fe6 0.0142(3) 0.0125(3) 0.0134(3) 0.0041(2) 0.0023(2) 0.0011(2)
Sn1 0.01093(12) 0.01080(12) 0.01261(12) 0.00516(9) 0.00178(9) 0.00246(9)
Sn2 0.01044(12) 0.01348(12) 0.01248(12) 0.00683(10) 0.00316(9) 0.00490(9)
Sn3 0.00907(12) 0.01150(12) 0.01058(12) 0.00440(9) 0.00206(9) 0.00180(9)
Te1 0.01778(12) 0.01296(12) 0.01404(12) 0.00277(9) 0.00623(9) 0.00000(9)
Te2 0.01244(12) 0.01356(12) 0.01985(13) 0.00464(10) 0.00589(9) 0.00361(9)

loop_
_atom_type_symbol
_atom_type_description
_atom_type_scat_dispersion_real
_atom_type_scat_dispersion_imag
_atom_type_scat_source
C C 0.0033 0.0016 'International Tables Vol C Tables 4.2.6.8 and 6.1.1.4'
H H 0.0000 0.0000 'International Tables Vol C Tables 4.2.6.8 and 6.1.1.4'
Fe Fe 0.3463 0.8444 'International Tables Vol C Tables 4.2.6.8 and 6.1.1.4'
Sn Sn -0.6537 1.4246 'International Tables Vol C Tables 4.2.6.8 and 6.1.1.4'
Te Te -0.5308 1.6751 'International Tables Vol C Tables 4.2.6.8 and 6.1.1.4'

loop_
_geom_angle_atom_site_label_1
_geom_angle_atom_site_label_2
_geom_angle_atom_site_label_3
_geom_angle
C5 C1 C2 106.3(3)
C5 C1 Fe1 69.1(2)
C2 C1 Fe1 68.7(2)
C5 C1 Sn1 123.8(3)
C2 C1 Sn1 129.8(3)
Fe1 C1 Sn1 124.80(17)
C3 C2 C1 108.4(3)
C3 C2 Fe1 69.7(2)
C1 C2 Fe1 70.0(2)
C3 C2 H2 125.8
C1 C2 H2 125.8
Fe1 C2 H2 126.0
C4 C3 C2 108.4(3)
C4 C3 Fe1 70.2(2)
C2 C3 Fe1 69.4(2)
C4 C3 H3 125.8
C2 C3 H3 125.8
Fe1 C3 H3 126.2
C3 C4 C5 107.6(3)
C3 C4 Fe1 69.2(2)
C5 C4 Fe1 69.3(2)
C3 C4 H4 126.2
C5 C4 H4 126.2
Fe1 C4 H4 126.9
C4 C5 C1 109.3(3)
C4 C5 Fe1 70.1(2)
C1 C5 Fe1 69.9(2)
C4 C5 H5 125.4
C1 C5 H5 125.4
Fe1 C5 H5 126.2
C10 C6 C7 109.1(4)
C10 C6 Fe1 69.9(2)
C7 C6 Fe1 69.8(2)
C10 C6 H6 125.4
C7 C6 H6 125.4
Fe1 C6 H6 126.4
C8 C7 C6 107.3(4)
C8 C7 Fe1 69.5(2)
C6 C7 Fe1 69.5(2)
C8 C7 H7 126.4
C6 C7 H7 126.4
Fe1 C7 H7 126.3
C7 C8 C9 108.2(4)
C7 C8 Fe1 69.9(2)
C9 C8 Fe1 69.7(2)
C7 C8 H8 125.9
C9 C8 H8 125.9
Fe1 C8 H8 126.0
C8 C9 C10 108.5(4)
C8 C9 Fe1 69.6(2)
C10 C9 Fe1 69.8(2)
C8 C9 H9 125.8
C10 C9 H9 125.8
Fe1 C9 H9 126.4
C6 C10 C9 106.9(4)
C6 C10 Fe1 69.5(2)
C9 C10 Fe1 69.4(2)
C6 C10 H10 126.5
C9 C10 H10 126.5
Fe1 C10 H10 126.1
C12 C11 C15 106.8(3)
C12 C11 Fe2 69.0(2)
C15 C11 Fe2 69.3(2)
C12 C11 Sn1 129.2(3)
C15 C11 Sn1 123.7(3)
Fe2 C11 Sn1 122.35(17)
C13 C12 C11 108.2(3)
C13 C12 Fe2 69.9(2)
C11 C12 Fe2 69.7(2)
C13 C12 H12 125.9
C11 C12 H12 125.9
Fe2 C12 H12 126.0
C14 C13 C12 108.3(3)
C14 C13 Fe2 70.1(2)
C12 C13 Fe2 69.3(2)
C14 C13 H13 125.8
C12 C13 H13 125.8
Fe2 C13 H13 126.3
C15 C14 C13 107.8(3)
C15 C14 Fe2 69.2(2)
C13 C14 Fe2 69.3(2)
C15 C14 H14 126.1
C13 C14 H14 126.1
Fe2 C14 H14 127.0
C14 C15 C11 108.8(3)
C14 C15 Fe2 70.3(2)
C11 C15 Fe2 69.8(2)
C14 C15 H15 125.6
C11 C15 H15 125.6
Fe2 C15 H15 125.9
C20 C16 C17 107.8(3)
C20 C16 Fe2 69.8(2)
C17 C16 Fe2 69.2(2)
C20 C16 H16 126.1
C17 C16 H16 126.1
Fe2 C16 H16 126.5
C18 C17 C16 107.7(3)
C18 C17 Fe2 70.0(2)
C16 C17 Fe2 69.8(2)
C18 C17 H17 126.1
C16 C17 H17 126.1
Fe2 C17 H17 125.7
C19 C18 C17 108.1(3)
C19 C18 Fe2 69.6(2)
C17 C18 Fe2 69.4(2)
C19 C18 H18 125.9
C17 C18 H18 125.9
Fe2 C18 H18 126.5
C20 C19 C18 108.4(3)
C20 C19 Fe2 70.0(2)
C18 C19 Fe2 69.7(2)
C20 C19 H19 125.8
C18 C19 H19 125.8
Fe2 C19 H19 126.0
C19 C20 C16 108.0(3)
C19 C20 Fe2 69.6(2)
C16 C20 Fe2 69.5(2)
C19 C20 H20 126.0
C16 C20 H20 126.0
Fe2 C20 H20 126.4
C25 C21 C22 107.0(3)
C25 C21 Fe3 69.3(2)
C22 C21 Fe3 69.4(2)
C25 C21 Sn2 125.5(3)
C22 C21 Sn2 127.3(3)
Fe3 C21 Sn2 122.49(16)
C23 C22 C21 108.7(3)
C23 C22 Fe3 70.2(2)
C21 C22 Fe3 69.6(2)
C23 C22 H22 125.6
C21 C22 H22 125.6
Fe3 C22 H22 126.2
C24 C23 C22 107.7(3)
C24 C23 Fe3 69.7(2)
C22 C23 Fe3 69.1(2)
C24 C23 H23 126.2
C22 C23 H23 126.2
Fe3 C23 H23 126.6
C23 C24 C25 108.2(3)
C23 C24 Fe3 69.8(2)
C25 C24 Fe3 69.0(2)
C23 C24 H24 125.9
C25 C24 H24 125.9
Fe3 C24 H24 126.9
C24 C25 C21 108.4(3)
C24 C25 Fe3 70.1(2)
C21 C25 Fe3 69.7(2)
C24 C25 H25 125.8
C21 C25 H25 125.8
Fe3 C25 H25 126.0
C27 C26 C30 107.6(3)
C27 C26 Fe3 68.7(2)
C30 C26 Fe3 69.8(2)
C27 C26 H26 126.2
C30 C26 H26 126.2
Fe3 C26 H26 126.8
C26 C27 C28 108.3(3)
C26 C27 Fe3 70.6(2)
C28 C27 Fe3 69.9(2)
C26 C27 H27 125.9
C28 C27 H27 125.9
Fe3 C27 H27 125.2
C29 C28 C27 107.7(3)
C29 C28 Fe3 70.0(2)
C27 C28 Fe3 69.3(2)
C29 C28 H28 126.1
C27 C28 H28 126.1
Fe3 C28 H28 126.2
C28 C29 C30 108.7(3)
C28 C29 Fe3 69.5(2)
C30 C29 Fe3 70.3(2)
C28 C29 H29 125.7
C30 C29 H29 125.7
Fe3 C29 H29 126.1
C29 C30 C26 107.6(3)
C29 C30 Fe3 69.3(2)
C26 C30 Fe3 69.5(2)
C29 C30 H30 126.2
C26 C30 H30 126.2
Fe3 C30 H30 126.5
C35 C31 C32 106.8(3)
C35 C31 Fe4 69.3(2)
C32 C31 Fe4 69.28(19)
C35 C31 Sn2 131.6(3)
C32 C31 Sn2 121.5(3)
Fe4 C31 Sn2 128.94(17)
C33 C32 C31 108.7(3)
C33 C32 Fe4 70.1(2)
C31 C32 Fe4 69.54(19)
C33 C32 H32 125.7
C31 C32 H32 125.7
Fe4 C32 H32 126.3
C32 C33 C34 108.0(3)
C32 C33 Fe4 69.3(2)
C34 C33 Fe4 69.6(2)
C32 C33 H33 126.0
C34 C33 H33 126.0
Fe4 C33 H33 126.7
C33 C34 C35 108.3(3)
C33 C34 Fe4 70.0(2)
C35 C34 Fe4 69.4(2)
C33 C34 H34 125.9
C35 C34 H34 125.9
Fe4 C34 H34 126.4
C34 C35 C31 108.4(3)
C34 C35 Fe4 69.8(2)
C31 C35 Fe4 69.62(19)
C34 C35 H35 125.8
C31 C35 H35 125.8
Fe4 C35 H35 126.4
C40 C36 C37 108.3(3)
C40 C36 Fe4 69.5(2)
C37 C36 Fe4 69.4(2)
C40 C36 H36 125.9
C37 C36 H36 125.9
Fe4 C36 H36 126.8
C36 C37 C38 107.5(3)
C36 C37 Fe4 70.0(2)
C38 C37 Fe4 69.3(2)
C36 C37 H37 126.2
C38 C37 H37 126.2
Fe4 C37 H37 126.0
C39 C38 C37 107.9(3)
C39 C38 Fe4 69.6(2)
C37 C38 Fe4 69.9(2)
C39 C38 H38 126.0
C37 C38 H38 126.0
Fe4 C38 H38 126.1
C40 C39 C38 108.2(3)
C40 C39 Fe4 70.1(2)
C38 C39 Fe4 69.7(2)
C40 C39 H39 125.9
C38 C39 H39 125.9
Fe4 C39 H39 126.0
C39 C40 C36 108.0(3)
C39 C40 Fe4 69.5(2)
C36 C40 Fe4 70.1(2)
C39 C40 H40 126.0
C36 C40 H40 126.0
Fe4 C40 H40 126.0
C42 C41 C45 107.0(3)
C42 C41 Fe5 69.39(19)
C45 C41 Fe5 68.97(19)
C42 C41 Sn3 124.7(3)
C45 C41 Sn3 128.3(3)
Fe5 C41 Sn3 125.56(16)
C43 C42 C41 108.3(3)
C43 C42 Fe5 69.8(2)
C41 C42 Fe5 69.62(19)
C43 C42 H42 125.8
C41 C42 H42 125.8
Fe5 C42 H42 126.3
C44 C43 C42 108.1(3)
C44 C43 Fe5 69.4(2)
C42 C43 Fe5 69.4(2)
C44 C43 H43 125.9
C42 C43 H43 125.9
Fe5 C43 H43 126.8
C43 C44 C45 108.3(3)
C43 C44 Fe5 70.2(2)
C45 C44 Fe5 69.4(2)
C43 C44 H44 125.8
C45 C44 H44 125.8
Fe5 C44 H44 126.1
C44 C45 C41 108.2(3)
C44 C45 Fe5 69.7(2)
C41 C45 Fe5 69.97(19)
C44 C45 H45 125.9
C41 C45 H45 125.9
Fe5 C45 H45 126.1
C47 C46 C50 108.0(3)
C47 C46 Fe5 70.2(2)
C50 C46 Fe5 69.7(2)
C47 C46 H46 126.0
C50 C46 H46 126.0
Fe5 C46 H46 125.7
C48 C47 C46 108.1(4)
C48 C47 Fe5 69.8(2)
C46 C47 Fe5 69.3(2)
C48 C47 H47 125.9
C46 C47 H47 125.9
Fe5 C47 H47 126.6
C47 C48 C49 107.8(4)
C47 C48 Fe5 70.0(2)
C49 C48 Fe5 69.5(2)
C47 C48 H48 126.1
C49 C48 H48 126.1
Fe5 C48 H48 126.0
C50 C49 C48 108.2(3)
C50 C49 Fe5 69.8(2)
C48 C49 Fe5 69.9(2)
C50 C49 H49 125.9
C48 C49 H49 125.9
Fe5 C49 H49 126.0
C49 C50 C46 107.8(3)
C49 C50 Fe5 69.8(2)
C46 C50 Fe5 69.6(2)
C49 C50 H50 126.1
C46 C50 H50 126.1
Fe5 C50 H50 126.1
C55 C51 C52 106.8(3)
C55 C51 Fe6 69.4(2)
C52 C51 Fe6 68.68(19)
C55 C51 Sn3 120.9(2)
C52 C51 Sn3 132.2(3)
Fe6 C51 Sn3 125.86(17)
C53 C52 C51 108.4(3)
C53 C52 Fe6 70.1(2)
C51 C52 Fe6 70.2(2)
C53 C52 H52 125.8
C51 C52 H52 125.8
Fe6 C52 H52 125.5
C54 C53 C52 108.3(3)
C54 C53 Fe6 70.1(2)
C52 C53 Fe6 69.1(2)
C54 C53 H53 125.9
C52 C53 H53 125.9
Fe6 C53 H53 126.4
C53 C54 C55 108.0(3)
C53 C54 Fe6 69.4(2)
C55 C54 Fe6 69.4(2)
C53 C54 H54 126.0
C55 C54 H54 126.0
Fe6 C54 H54 126.8
C54 C55 C51 108.6(3)
C54 C55 Fe6 70.0(2)
C51 C55 Fe6 69.8(2)
C54 C55 H55 125.7
C51 C55 H55 125.7
Fe6 C55 H55 126.0
C60 C56 C57 108.4(4)
C60 C56 Fe6 69.9(2)
C57 C56 Fe6 69.8(2)
C60 C56 H56 125.8
C57 C56 H56 125.8
Fe6 C56 H56 126.2
C56 C57 C58 108.1(4)
C56 C57 Fe6 69.8(2)
C58 C57 Fe6 69.7(2)
C56 C57 H57 125.9
C58 C57 H57 125.9
Fe6 C57 H57 126.1
C57 C58 C59 107.6(4)
C57 C58 Fe6 69.7(2)
C59 C58 Fe6 69.5(2)
C57 C58 H58 126.2
C59 C58 H58 126.2
Fe6 C58 H58 126.2
C58 C59 C60 108.1(4)
C58 C59 Fe6 69.9(2)
C60 C59 Fe6 69.9(2)
C58 C59 H59 125.9
C60 C59 H59 125.9
Fe6 C59 H59 125.9
C56 C60 C59 107.7(4)
C56 C60 Fe6 69.8(2)
C59 C60 Fe6 69.3(2)
C56 C60 H60 126.2
C59 C60 H60 126.2
Fe6 C60 H60 126.3
C8 Fe1 C6 68.15(17)
C8 Fe1 C2 126.26(17)
C6 Fe1 C2 121.47(16)
C8 Fe1 C9 40.66(19)
C6 Fe1 C9 68.02(16)
C2 Fe1 C9 162.95(17)
C8 Fe1 C3 107.08(17)
C6 Fe1 C3 155.72(17)
C2 Fe1 C3 40.88(15)
C9 Fe1 C3 124.85(16)
C8 Fe1 C10 68.75(18)
C6 Fe1 C10 40.54(16)
C2 Fe1 C10 155.34(16)
C9 Fe1 C10 40.83(18)
C3 Fe1 C10 162.10(17)
C8 Fe1 C5 153.06(18)
C6 Fe1 C5 126.87(16)
C2 Fe1 C5 68.66(16)
C9 Fe1 C5 118.71(18)
C3 Fe1 C5 68.34(16)
C10 Fe1 C5 107.04(17)
C8 Fe1 C7 40.61(18)
C6 Fe1 C7 40.71(17)
C2 Fe1 C7 108.63(17)
C9 Fe1 C7 68.39(18)
C3 Fe1 C7 120.12(17)
C10 Fe1 C7 68.80(17)
C5 Fe1 C7 164.78(16)
C8 Fe1 C4 118.54(17)
C6 Fe1 C4 163.04(17)
C2 Fe1 C4 68.70(16)
C9 Fe1 C4 106.13(17)
C3 Fe1 C4 40.62(17)
C10 Fe1 C4 124.77(18)
C5 Fe1 C4 40.60(15)
C7 Fe1 C4 153.78(17)
C8 Fe1 C1 164.46(18)
C6 Fe1 C1 108.72(15)
C2 Fe1 C1 41.23(14)
C9 Fe1 C1 153.82(18)
C3 Fe1 C1 69.14(14)
C10 Fe1 C1 119.51(16)
C5 Fe1 C1 40.99(14)
C7 Fe1 C1 127.19(16)
C4 Fe1 C1 69.06(15)
C17 Fe2 C12 157.26(16)
C17 Fe2 C15 107.52(15)
C12 Fe2 C15 68.77(15)
C17 Fe2 C19 68.43(16)
C12 Fe2 C19 124.96(16)
C15 Fe2 C19 153.95(15)
C17 Fe2 C18 40.54(16)
C12 Fe2 C18 161.22(16)
C15 Fe2 C18 119.46(15)
C19 Fe2 C18 40.66(16)
C17 Fe2 C16 41.07(15)
C12 Fe2 C16 122.04(15)
C15 Fe2 C16 126.70(15)
C19 Fe2 C16 68.17(15)
C18 Fe2 C16 68.39(15)
C17 Fe2 C13 160.66(15)
C12 Fe2 C13 40.72(15)
C15 Fe2 C13 68.39(15)
C19 Fe2 C13 106.47(15)
C18 Fe2 C13 123.61(15)
C16 Fe2 C13 156.17(15)
C17 Fe2 C11 121.21(15)
C12 Fe2 C11 41.26(14)
C15 Fe2 C11 40.91(14)
C19 Fe2 C11 163.25(15)
C18 Fe2 C11 155.29(16)
C16 Fe2 C11 109.14(14)
C13 Fe2 C11 68.94(14)
C17 Fe2 C20 68.68(15)
C12 Fe2 C20 108.49(15)
C15 Fe2 C20 164.33(15)
C19 Fe2 C20 40.33(15)
C18 Fe2 C20 68.24(15)
C16 Fe2 C20 40.63(15)
C13 Fe2 C20 120.31(15)
C11 Fe2 C20 126.94(15)
C17 Fe2 C14 124.15(15)
C12 Fe2 C14 68.52(15)
C15 Fe2 C14 40.55(15)
C19 Fe2 C14 118.94(15)
C18 Fe2 C14 105.94(15)
C16 Fe2 C14 162.67(15)
C13 Fe2 C14 40.58(15)
C11 Fe2 C14 68.75(14)
C20 Fe2 C14 154.23(15)
C27 Fe3 C28 40.85(16)
C27 Fe3 C22 156.77(16)
C28 Fe3 C22 161.87(15)
C27 Fe3 C25 122.34(16)
C28 Fe3 C25 105.59(15)
C22 Fe3 C25 68.67(15)
C27 Fe3 C21 159.75(16)
C28 Fe3 C21 123.47(15)
C22 Fe3 C21 41.10(14)
C25 Fe3 C21 40.99(15)
C27 Fe3 C29 68.29(15)
C28 Fe3 C29 40.47(16)
C22 Fe3 C29 126.47(15)
C25 Fe3 C29 120.67(15)
C21 Fe3 C29 108.04(14)
C27 Fe3 C26 40.62(16)
C28 Fe3 C26 68.36(16)
C22 Fe3 C26 122.84(15)
C25 Fe3 C26 159.77(15)
C21 Fe3 C26 158.32(15)
C29 Fe3 C26 68.06(15)
C27 Fe3 C23 120.19(15)
C28 Fe3 C23 154.92(16)
C22 Fe3 C23 40.77(14)
C25 Fe3 C23 68.67(15)
C21 Fe3 C23 69.11(14)
C29 Fe3 C23 163.34(16)
C26 Fe3 C23 108.15(15)
C27 Fe3 C24 105.64(15)
C28 Fe3 C24 119.35(16)
C22 Fe3 C24 68.32(15)
C25 Fe3 C24 40.90(15)
C21 Fe3 C24 68.94(14)
C29 Fe3 C24 155.31(16)
C26 Fe3 C24 123.81(15)
C23 Fe3 C24 40.45(15)
C27 Fe3 C30 68.40(15)
C28 Fe3 C30 68.18(16)
C22 Fe3 C30 109.96(15)
C25 Fe3 C30 156.90(15)
C21 Fe3 C30 122.58(15)
C29 Fe3 C30 40.31(15)
C26 Fe3 C30 40.65(15)
C23 Fe3 C30 126.36(15)
C24 Fe3 C30 161.75(15)
C39 Fe4 C38 40.73(16)
C39 Fe4 C32 152.82(15)
C38 Fe4 C32 119.86(15)
C39 Fe4 C35 124.53(16)
C38 Fe4 C35 161.88(15)
C32 Fe4 C35 68.68(14)
C39 Fe4 C34 105.11(16)
C38 Fe4 C34 124.36(16)
C32 Fe4 C34 68.34(15)
C35 Fe4 C34 40.85(15)
C39 Fe4 C31 163.25(15)
C38 Fe4 C31 155.38(15)
C32 Fe4 C31 41.19(14)
C35 Fe4 C31 41.04(14)
C34 Fe4 C31 69.02(14)
C39 Fe4 C40 40.47(15)
C38 Fe4 C40 68.34(15)
C32 Fe4 C40 166.18(15)
C35 Fe4 C40 107.02(15)
C34 Fe4 C40 117.63(16)
C31 Fe4 C40 127.11(15)
C39 Fe4 C37 68.54(16)
C38 Fe4 C37 40.84(15)
C32 Fe4 C37 109.73(15)
C35 Fe4 C37 155.52(15)
C34 Fe4 C37 163.11(16)
C31 Fe4 C37 121.38(15)
C40 Fe4 C37 68.39(15)
C39 Fe4 C33 117.33(15)
C38 Fe4 C33 106.69(15)
C32 Fe4 C33 40.62(14)
C35 Fe4 C33 68.54(15)
C34 Fe4 C33 40.48(15)
C31 Fe4 C33 69.04(14)
C40 Fe4 C33 151.50(16)
C37 Fe4 C33 127.19(16)
C39 Fe4 C36 68.03(16)
C38 Fe4 C36 68.22(15)
C32 Fe4 C36 129.39(15)
C35 Fe4 C36 120.40(15)
C34 Fe4 C36 153.27(16)
C31 Fe4 C36 109.75(15)
C40 Fe4 C36 40.43(16)
C37 Fe4 C36 40.55(15)
C33 Fe4 C36 165.92(16)
C45 Fe5 C44 40.95(15)
C45 Fe5 C46 110.84(15)
C44 Fe5 C46 137.58(17)
C45 Fe5 C50 111.32(15)
C44 Fe5 C50 109.97(15)
C46 Fe5 C50 40.68(16)
C45 Fe5 C42 68.73(14)
C44 Fe5 C42 68.45(15)
C46 Fe5 C42 141.63(16)
C50 Fe5 C42 177.67(15)
C45 Fe5 C49 139.60(15)
C44 Fe5 C49 111.17(15)
C46 Fe5 C49 68.09(15)
C50 Fe5 C49 40.38(15)
C42 Fe5 C49 138.17(15)
C45 Fe5 C48 178.84(16)
C44 Fe5 C48 140.15(16)
C46 Fe5 C48 68.08(16)
C50 Fe5 C48 68.21(16)
C42 Fe5 C48 111.78(15)
C49 Fe5 C48 40.66(16)
C45 Fe5 C41 41.07(14)
C44 Fe5 C41 69.00(14)
C46 Fe5 C41 112.42(14)
C50 Fe5 C41 140.48(15)
C42 Fe5 C41 40.98(14)
C49 Fe5 C41 179.10(15)
C48 Fe5 C41 138.69(15)
C45 Fe5 C43 68.51(15)
C44 Fe5 C43 40.38(16)
C46 Fe5 C43 177.43(17)
C50 Fe5 C43 136.96(16)
C42 Fe5 C43 40.74(14)
C49 Fe5 C43 110.66(15)
C48 Fe5 C43 112.58(16)
C41 Fe5 C43 68.85(14)
C45 Fe5 C47 138.64(16)
C44 Fe5 C47 177.98(17)
C46 Fe5 C47 40.49(17)
C50 Fe5 C47 68.14(16)
C42 Fe5 C47 113.46(16)
C49 Fe5 C47 67.95(16)
C48 Fe5 C47 40.24(17)
C41 Fe5 C47 111.91(15)
C43 Fe5 C47 141.53(17)
C52 Fe6 C59 158.40(16)
C52 Fe6 C57 107.15(16)
C59 Fe6 C57 68.21(18)
C52 Fe6 C58 122.17(16)
C59 Fe6 C58 40.62(18)
C57 Fe6 C58 40.63(19)
C52 Fe6 C55 68.67(14)
C59 Fe6 C55 122.26(17)
C57 Fe6 C55 161.82(17)
C58 Fe6 C55 156.73(18)
C52 Fe6 C60 158.99(16)
C59 Fe6 C60 40.82(17)
C57 Fe6 C60 68.09(17)
C58 Fe6 C60 68.45(17)
C55 Fe6 C60 109.09(16)
C52 Fe6 C53 40.74(15)
C59 Fe6 C53 122.06(17)
C57 Fe6 C53 120.87(17)
C58 Fe6 C53 105.52(17)
C55 Fe6 C53 68.29(15)
C60 Fe6 C53 159.55(16)
C52 Fe6 C56 122.90(16)
C59 Fe6 C56 68.15(18)
C57 Fe6 C56 40.41(18)
C58 Fe6 C56 68.21(18)
C55 Fe6 C56 125.88(16)
C60 Fe6 C56 40.32(17)
C53 Fe6 C56 157.45(17)
C52 Fe6 C51 41.16(14)
C59 Fe6 C51 158.66(16)
C57 Fe6 C51 124.49(17)
C58 Fe6 C51 159.93(17)
C55 Fe6 C51 40.83(14)
C60 Fe6 C51 123.40(16)
C53 Fe6 C51 68.81(14)
C56 Fe6 C51 109.24(16)
C52 Fe6 C54 68.43(15)
C59 Fe6 C54 106.76(17)
C57 Fe6 C54 156.04(17)
C58 Fe6 C54 120.30(18)
C55 Fe6 C54 40.58(14)
C60 Fe6 C54 124.37(16)
C53 Fe6 C54 40.44(15)
C56 Fe6 C54 161.53(16)
C51 Fe6 C54 68.65(14)
C1 Sn1 C11 112.96(14)
C1 Sn1 Te1 107.88(10)
C11 Sn1 Te1 105.03(9)
C1 Sn1 Sn2 118.33(9)
C11 Sn1 Sn2 109.94(10)
Te1 Sn1 Sn2 101.146(10)
C31 Sn2 C21 105.76(13)
C31 Sn2 Te2 113.57(9)
C21 Sn2 Te2 102.77(10)
C31 Sn2 Sn1 106.56(9)
C21 Sn2 Sn1 119.85(10)
Te2 Sn2 Sn1 108.572(10)
C41 Sn3 C51 105.96(13)
C41 Sn3 Te2 111.26(9)
C51 Sn3 Te2 111.02(9)
C41 Sn3 Te1 104.01(9)
C51 Sn3 Te1 110.71(9)
Te2 Sn3 Te1 113.423(11)
Sn3 Te1 Sn1 97.060(10)
Sn3 Te2 Sn2 98.702(10)

loop_
_geom_bond_atom_site_label_1
_geom_bond_atom_site_label_2
_geom_bond_distance
C1 C5 1.434(5)
C1 C2 1.440(5)
C1 Fe1 2.054(3)
C1 Sn1 2.112(3)
C2 C3 1.424(5)
C2 Fe1 2.036(4)
C2 H2 0.9500
C3 C4 1.422(6)
C3 Fe1 2.041(4)
C3 H3 0.9500
C4 C5 1.421(5)
C4 Fe1 2.054(4)
C4 H4 0.9500
C5 Fe1 2.043(4)
C5 H5 0.9500
C6 C10 1.413(6)
C6 C7 1.418(6)
C6 Fe1 2.037(4)
C6 H6 0.9500
C7 C8 1.414(6)
C7 Fe1 2.041(4)
C7 H7 0.9500
C8 C9 1.414(7)
C8 Fe1 2.035(4)
C8 H8 0.9500
C9 C10 1.423(6)
C9 Fe1 2.036(4)
C9 H9 0.9500
C10 Fe1 2.042(4)
C10 H10 0.9500
C11 C12 1.439(5)
C11 C15 1.428(5)
C11 Fe2 2.046(3)
C11 Sn1 2.122(3)
C12 C13 1.420(5)
C12 Fe2 2.037(4)
C12 H12 0.9500
C13 C14 1.422(5)
C13 Fe2 2.045(4)
C13 H13 0.9500
C14 C15 1.419(5)
C14 Fe2 2.055(4)
C14 H14 0.9500
C15 Fe2 2.040(4)
C15 H15 0.9500
C16 C20 1.420(5)
C16 C17 1.431(5)
C16 Fe2 2.043(4)
C16 H16 0.9500
C17 C18 1.413(6)
C17 Fe2 2.035(4)
C17 H17 0.9500
C18 C19 1.419(6)
C18 Fe2 2.043(4)
C18 H18 0.9500
C19 C20 1.410(5)
C19 Fe2 2.042(4)
C19 H19 0.9500
C20 Fe2 2.047(4)
C20 H20 0.9500
C21 C25 1.427(5)
C21 C22 1.432(5)
C21 Fe3 2.040(3)
C21 Sn2 2.133(4)
C22 C23 1.425(5)
C22 Fe3 2.038(4)
C22 H22 0.9500
C23 C24 1.419(5)
C23 Fe3 2.053(4)
C23 H23 0.9500
C24 C25 1.428(5)
C24 Fe3 2.051(4)
C24 H24 0.9500
C25 Fe3 2.036(4)
C25 H25 0.9500
C26 C27 1.416(6)
C26 C30 1.427(5)
C26 Fe3 2.052(4)
C26 H26 0.9500
C27 C28 1.418(6)
C27 Fe3 2.027(4)
C27 H27 0.9500
C28 C29 1.410(6)
C28 Fe3 2.035(4)
C28 H28 0.9500
C29 C30 1.412(5)
C29 Fe3 2.043(4)
C29 H29 0.9500
C30 Fe3 2.056(4)
C30 H30 0.9500
C31 C35 1.430(5)
C31 C32 1.435(5)
C31 Fe4 2.042(3)
C31 Sn2 2.123(4)
C32 C33 1.419(5)
C32 Fe4 2.039(3)
C32 H32 0.9500
C33 C34 1.416(5)
C33 Fe4 2.049(4)
C33 H33 0.9500
C34 C35 1.425(5)
C34 Fe4 2.044(4)
C34 H34 0.9500
C35 Fe4 2.039(4)
C35 H35 0.9500
C36 C40 1.415(6)
C36 C37 1.419(5)
C36 Fe4 2.052(4)
C36 H36 0.9500
C37 C38 1.423(5)
C37 Fe4 2.044(4)
C37 H37 0.9500
C38 C39 1.417(6)
C38 Fe4 2.036(4)
C38 H38 0.9500
C39 C40 1.411(5)
C39 Fe4 2.036(4)
C39 H39 0.9500
C40 Fe4 2.043(4)
C40 H40 0.9500
C41 C42 1.434(5)
C41 C45 1.434(5)
C41 Fe5 2.050(3)
C41 Sn3 2.125(3)
C42 C43 1.427(5)
C42 Fe5 2.047(4)
C42 H42 0.9500
C43 C44 1.413(6)
C43 Fe5 2.052(4)
C43 H43 0.9500
C44 C45 1.426(5)
C44 Fe5 2.041(3)
C44 H44 0.9500
C45 Fe5 2.037(4)
C45 H45 0.9500
C46 C47 1.417(6)
C46 C50 1.420(6)
C46 Fe5 2.042(4)
C46 H46 0.9500
C47 C48 1.412(6)
C47 Fe5 2.053(4)
C47 H47 0.9500
C48 C49 1.423(6)
C48 Fe5 2.050(4)
C48 H48 0.9500
C49 C50 1.411(6)
C49 Fe5 2.044(3)
C49 H49 0.9500
C50 Fe5 2.043(4)
C50 H50 0.9500
C51 C55 1.429(5)
C51 C52 1.435(5)
C51 Fe6 2.052(3)
C51 Sn3 2.124(3)
C52 C53 1.419(5)
C52 Fe6 2.032(3)
C52 H52 0.9500
C53 C54 1.417(5)
C53 Fe6 2.045(4)
C53 H53 0.9500
C54 C55 1.422(5)
C54 Fe6 2.054(4)
C54 H54 0.9500
C55 Fe6 2.046(4)
C55 H55 0.9500
C56 C60 1.410(6)
C56 C57 1.413(6)
C56 Fe6 2.046(4)
C56 H56 0.9500
C57 C58 1.420(7)
C57 Fe6 2.045(4)
C57 H57 0.9500
C58 C59 1.417(6)
C58 Fe6 2.045(4)
C58 H58 0.9500
C59 C60 1.424(6)
C59 Fe6 2.039(4)
C59 H59 0.9500
C60 Fe6 2.046(4)
C60 H60 0.9500
Sn1 Te1 2.7558(3)
Sn1 Sn2 2.7952(3)
Sn2 Te2 2.7479(3)
Sn3 Te2 2.7266(3)
Sn3 Te1 2.7302(3)

loop_
_geom_torsion_atom_site_label_1
_geom_torsion_atom_site_label_2
_geom_torsion_atom_site_label_3
_geom_torsion_atom_site_label_4
_geom_torsion
C5 C1 C2 C3 0.2(4)
Fe1 C1 C2 C3 59.4(3)
Sn1 C1 C2 C3 177.6(3)
C5 C1 C2 Fe1 -59.1(2)
Sn1 C1 C2 Fe1 118.2(3)
C1 C2 C3 C4 0.0(4)
Fe1 C2 C3 C4 59.5(3)
C1 C2 C3 Fe1 -59.6(2)
C2 C3 C4 C5 -0.2(4)
Fe1 C3 C4 C5 58.8(3)
C2 C3 C4 Fe1 -59.0(3)
C3 C4 C5 C1 0.4(4)
Fe1 C4 C5 C1 59.1(3)
C3 C4 C5 Fe1 -58.8(3)
C2 C1 C5 C4 -0.4(4)
Fe1 C1 C5 C4 -59.3(3)
Sn1 C1 C5 C4 -177.9(3)
C2 C1 C5 Fe1 58.9(2)
Sn1 C1 C5 Fe1 -118.7(2)
C10 C6 C7 C8 -0.4(4)
Fe1 C6 C7 C8 -59.4(3)
C10 C6 C7 Fe1 59.0(3)
C6 C7 C8 C9 0.0(5)
Fe1 C7 C8 C9 -59.4(3)
C6 C7 C8 Fe1 59.4(3)
C7 C8 C9 C10 0.4(5)
Fe1 C8 C9 C10 -59.2(3)
C7 C8 C9 Fe1 59.5(3)
C7 C6 C10 C9 0.6(4)
Fe1 C6 C10 C9 59.6(3)
C7 C6 C10 Fe1 -59.0(3)
C8 C9 C10 C6 -0.6(5)
Fe1 C9 C10 C6 -59.7(3)
C8 C9 C10 Fe1 59.1(3)
C15 C11 C12 C13 0.4(4)
Fe2 C11 C12 C13 59.6(2)
Sn1 C11 C12 C13 174.9(3)
C15 C11 C12 Fe2 -59.2(2)
Sn1 C11 C12 Fe2 115.3(3)
C11 C12 C13 C14 0.0(4)
Fe2 C12 C13 C14 59.5(2)
C11 C12 C13 Fe2 -59.5(2)
C12 C13 C14 C15 -0.4(4)
Fe2 C13 C14 C15 58.6(2)
C12 C13 C14 Fe2 -59.0(2)
C13 C14 C15 C11 0.6(4)
Fe2 C14 C15 C11 59.3(2)
C13 C14 C15 Fe2 -58.7(2)
C12 C11 C15 C14 -0.6(4)
Fe2 C11 C15 C14 -59.6(2)
Sn1 C11 C15 C14 -175.5(2)
C12 C11 C15 Fe2 59.1(2)
Sn1 C11 C15 Fe2 -115.8(2)
C20 C16 C17 C18 0.6(4)
Fe2 C16 C17 C18 60.0(2)
C20 C16 C17 Fe2 -59.4(2)
C16 C17 C18 C19 -0.7(4)
Fe2 C17 C18 C19 59.1(3)
C16 C17 C18 Fe2 -59.8(2)
C17 C18 C19 C20 0.6(4)
Fe2 C18 C19 C20 59.6(3)
C17 C18 C19 Fe2 -59.0(3)
C18 C19 C20 C16 -0.2(4)
Fe2 C19 C20 C16 59.2(2)
C18 C19 C20 Fe2 -59.3(3)
C17 C16 C20 C19 -0.3(4)
Fe2 C16 C20 C19 -59.2(3)
C17 C16 C20 Fe2 59.0(2)
C25 C21 C22 C23 0.0(4)
Fe3 C21 C22 C23 59.4(2)
Sn2 C21 C22 C23 175.2(2)
C25 C21 C22 Fe3 -59.4(2)
Sn2 C21 C22 Fe3 115.8(3)
C21 C22 C23 C24 0.2(4)
Fe3 C22 C23 C24 59.2(2)
C21 C22 C23 Fe3 -59.0(2)
C22 C23 C24 C25 -0.4(4)
Fe3 C23 C24 C25 58.4(2)
C22 C23 C24 Fe3 -58.8(2)
C23 C24 C25 C21 0.4(4)
Fe3 C24 C25 C21 59.4(2)
C23 C24 C25 Fe3 -59.0(2)
C22 C21 C25 C24 -0.3(4)
Fe3 C21 C25 C24 -59.7(2)
Sn2 C21 C25 C24 -175.5(2)
C22 C21 C25 Fe3 59.4(2)
Sn2 C21 C25 Fe3 -115.9(2)
C30 C26 C27 C28 -0.9(4)
Fe3 C26 C27 C28 -60.0(3)
C30 C26 C27 Fe3 59.2(2)
C26 C27 C28 C29 0.8(4)
Fe3 C27 C28 C29 -59.7(3)
C26 C27 C28 Fe3 60.5(3)
C27 C28 C29 C30 -0.4(4)
Fe3 C28 C29 C30 -59.6(3)
C27 C28 C29 Fe3 59.2(3)
C28 C29 C30 C26 -0.1(4)
Fe3 C29 C30 C26 -59.2(2)
C28 C29 C30 Fe3 59.1(3)
C27 C26 C30 C29 0.6(4)
Fe3 C26 C30 C29 59.1(2)
C27 C26 C30 Fe3 -58.5(2)
C35 C31 C32 C33 -0.1(4)
Fe4 C31 C32 C33 59.4(2)
Sn2 C31 C32 C33 -176.8(2)
C35 C31 C32 Fe4 -59.5(2)
Sn2 C31 C32 Fe4 123.8(2)
C31 C32 C33 C34 0.0(4)
Fe4 C32 C33 C34 59.0(3)
C31 C32 C33 Fe4 -59.0(2)
C32 C33 C34 C35 0.2(4)
Fe4 C33 C34 C35 59.0(3)
C32 C33 C34 Fe4 -58.8(3)
C33 C34 C35 C31 -0.2(4)
Fe4 C34 C35 C31 59.1(2)
C33 C34 C35 Fe4 -59.4(3)
C32 C31 C35 C34 0.2(4)
Fe4 C31 C35 C34 -59.2(2)
Sn2 C31 C35 C34 176.5(3)
C32 C31 C35 Fe4 59.4(2)
Sn2 C31 C35 Fe4 -124.3(3)
C40 C36 C37 C38 -0.6(4)
Fe4 C36 C37 C38 -59.4(3)
C40 C36 C37 Fe4 58.8(3)
C36 C37 C38 C39 0.5(4)
Fe4 C37 C38 C39 -59.4(3)
C36 C37 C38 Fe4 59.9(3)
C37 C38 C39 C40 -0.1(4)
Fe4 C38 C39 C40 -59.7(3)
C37 C38 C39 Fe4 59.6(3)
C38 C39 C40 C36 -0.3(4)
Fe4 C39 C40 C36 -59.7(3)
C38 C39 C40 Fe4 59.4(3)
C37 C36 C40 C39 0.6(4)
Fe4 C36 C40 C39 59.3(3)
C37 C36 C40 Fe4 -58.7(3)
C45 C41 C42 C43 0.4(4)
Fe5 C41 C42 C43 59.3(2)
Sn3 C41 C42 C43 179.0(2)
C45 C41 C42 Fe5 -58.9(2)
Sn3 C41 C42 Fe5 119.7(2)
C41 C42 C43 C44 -0.4(4)
Fe5 C42 C43 C44 58.8(2)
C41 C42 C43 Fe5 -59.2(2)
C42 C43 C44 C45 0.3(4)
Fe5 C43 C44 C45 59.1(2)
C42 C43 C44 Fe5 -58.8(2)
C43 C44 C45 C41 -0.1(4)
Fe5 C44 C45 C41 59.6(2)
C43 C44 C45 Fe5 -59.7(2)
C42 C41 C45 C44 -0.2(4)
Fe5 C41 C45 C44 -59.4(2)
Sn3 C41 C45 C44 -178.7(2)
C42 C41 C45 Fe5 59.2(2)
Sn3 C41 C45 Fe5 -119.4(3)
C50 C46 C47 C48 0.6(4)
Fe5 C46 C47 C48 -59.1(3)
C50 C46 C47 Fe5 59.7(3)
C46 C47 C48 C49 -0.5(4)
Fe5 C47 C48 C49 -59.4(3)
C46 C47 C48 Fe5 58.9(3)
C47 C48 C49 C50 0.3(4)
Fe5 C48 C49 C50 -59.5(2)
C47 C48 C49 Fe5 59.7(3)
C48 C49 C50 C46 0.1(4)
Fe5 C49 C50 C46 -59.5(2)
C48 C49 C50 Fe5 59.5(3)
C47 C46 C50 C49 -0.4(4)
Fe5 C46 C50 C49 59.6(2)
C47 C46 C50 Fe5 -60.0(3)
C55 C51 C52 C53 -0.8(4)
Fe6 C51 C52 C53 -60.0(2)
Sn3 C51 C52 C53 -179.6(3)
C55 C51 C52 Fe6 59.1(2)
Sn3 C51 C52 Fe6 -119.7(3)
C51 C52 C53 C54 0.5(4)
Fe6 C52 C53 C54 -59.4(3)
C51 C52 C53 Fe6 60.0(2)
C52 C53 C54 C55 0.0(4)
Fe6 C53 C54 C55 -58.9(3)
C52 C53 C54 Fe6 58.8(3)
C53 C54 C55 C51 -0.5(4)
Fe6 C54 C55 C51 -59.3(2)
C53 C54 C55 Fe6 58.9(3)
C52 C51 C55 C54 0.8(4)
Fe6 C51 C55 C54 59.5(3)
Sn3 C51 C55 C54 179.8(2)
C52 C51 C55 Fe6 -58.7(2)
Sn3 C51 C55 Fe6 120.3(2)
C60 C56 C57 C58 0.0(5)
Fe6 C56 C57 C58 59.4(3)
C60 C56 C57 Fe6 -59.3(3)
C56 C57 C58 C59 -0.1(5)
Fe6 C57 C58 C59 59.3(3)
C56 C57 C58 Fe6 -59.5(3)
C57 C58 C59 C60 0.2(5)
Fe6 C58 C59 C60 59.6(3)
C57 C58 C59 Fe6 -59.5(3)
C57 C56 C60 C59 0.1(5)
Fe6 C56 C60 C59 -59.2(3)
C57 C56 C60 Fe6 59.3(3)
C58 C59 C60 C56 -0.2(5)
Fe6 C59 C60 C56 59.5(3)
C58 C59 C60 Fe6 -59.7(3)
C7 C8 Fe1 C6 -38.1(3)
C9 C8 Fe1 C6 81.2(3)
C7 C8 Fe1 C2 75.7(3)
C9 C8 Fe1 C2 -165.0(2)
C7 C8 Fe1 C9 -119.3(4)
C7 C8 Fe1 C3 116.6(3)
C9 C8 Fe1 C3 -124.0(3)
C7 C8 Fe1 C10 -81.8(3)
C9 C8 Fe1 C10 37.5(3)
C7 C8 Fe1 C5 -167.7(3)
C9 C8 Fe1 C5 -48.4(5)
C9 C8 Fe1 C7 119.3(4)
C7 C8 Fe1 C4 159.2(3)
C9 C8 Fe1 C4 -81.5(3)
C7 C8 Fe1 C1 43.2(7)
C9 C8 Fe1 C1 162.6(5)
C10 C6 Fe1 C8 -82.4(3)
C7 C6 Fe1 C8 38.0(3)
C10 C6 Fe1 C2 157.5(2)
C7 C6 Fe1 C2 -82.1(3)
C10 C6 Fe1 C9 -38.4(3)
C7 C6 Fe1 C9 82.0(3)
C10 C6 Fe1 C3 -165.6(3)
C7 C6 Fe1 C3 -45.2(5)
C7 C6 Fe1 C10 120.4(4)
C10 C6 Fe1 C5 71.7(3)
C7 C6 Fe1 C5 -167.9(2)
C10 C6 Fe1 C7 -120.4(4)
C10 C6 Fe1 C4 34.3(6)
C7 C6 Fe1 C4 154.7(5)
C10 C6 Fe1 C1 113.8(3)
C7 C6 Fe1 C1 -125.8(2)
C3 C2 Fe1 C8 73.1(3)
C1 C2 Fe1 C8 -167.4(2)
C3 C2 Fe1 C6 157.8(2)
C1 C2 Fe1 C6 -82.7(3)
C3 C2 Fe1 C9 37.9(7)
C1 C2 Fe1 C9 157.4(5)
C1 C2 Fe1 C3 119.5(3)
C3 C2 Fe1 C10 -165.6(4)
C1 C2 Fe1 C10 -46.1(5)
C3 C2 Fe1 C5 -81.1(2)
C1 C2 Fe1 C5 38.4(2)
C3 C2 Fe1 C7 114.8(3)
C1 C2 Fe1 C7 -125.7(2)
C3 C2 Fe1 C4 -37.4(2)
C1 C2 Fe1 C4 82.1(2)
C3 C2 Fe1 C1 -119.5(3)
C10 C9 Fe1 C8 119.8(4)
C8 C9 Fe1 C6 -81.6(3)
C10 C9 Fe1 C6 38.2(3)
C8 C9 Fe1 C2 45.5(7)
C10 C9 Fe1 C2 165.3(5)
C8 C9 Fe1 C3 74.8(3)
C10 C9 Fe1 C3 -165.4(2)
C8 C9 Fe1 C10 -119.8(4)
C8 C9 Fe1 C5 157.3(3)
C10 C9 Fe1 C5 -82.9(3)
C8 C9 Fe1 C7 -37.6(3)
C10 C9 Fe1 C7 82.2(3)
C8 C9 Fe1 C4 115.2(3)
C10 C9 Fe1 C4 -125.0(3)
C8 C9 Fe1 C1 -169.5(3)
C10 C9 Fe1 C1 -49.7(5)
C4 C3 Fe1 C8 114.2(2)
C2 C3 Fe1 C8 -126.2(3)
C4 C3 Fe1 C6 -171.2(3)
C2 C3 Fe1 C6 -51.6(5)
C4 C3 Fe1 C2 -119.6(3)
C4 C3 Fe1 C9 73.0(3)
C2 C3 Fe1 C9 -167.3(2)
C4 C3 Fe1 C10 40.6(6)
C2 C3 Fe1 C10 160.2(5)
C4 C3 Fe1 C5 -37.6(2)
C2 C3 Fe1 C5 82.0(2)
C4 C3 Fe1 C7 156.4(2)
C2 C3 Fe1 C7 -83.9(3)
C2 C3 Fe1 C4 119.6(3)
C4 C3 Fe1 C1 -81.8(2)
C2 C3 Fe1 C1 37.9(2)
C6 C10 Fe1 C8 80.8(3)
C9 C10 Fe1 C8 -37.4(3)
C9 C10 Fe1 C6 -118.2(4)
C6 C10 Fe1 C2 -51.5(5)
C9 C10 Fe1 C2 -169.7(4)
C6 C10 Fe1 C9 118.2(4)
C6 C10 Fe1 C3 160.5(5)
C9 C10 Fe1 C3 42.3(7)
C6 C10 Fe1 C5 -127.4(2)
C9 C10 Fe1 C5 114.4(3)
C6 C10 Fe1 C7 37.1(2)
C9 C10 Fe1 C7 -81.1(3)
C6 C10 Fe1 C4 -168.4(2)
C9 C10 Fe1 C4 73.4(3)
C6 C10 Fe1 C1 -84.6(3)
C9 C10 Fe1 C1 157.2(3)
C4 C5 Fe1 C8 -47.5(5)
C1 C5 Fe1 C8 -167.9(3)
C4 C5 Fe1 C6 -164.2(2)
C1 C5 Fe1 C6 75.4(3)
C4 C5 Fe1 C2 81.8(3)
C1 C5 Fe1 C2 -38.6(2)
C4 C5 Fe1 C9 -81.2(3)
C1 C5 Fe1 C9 158.4(2)
C4 C5 Fe1 C3 37.7(2)
C1 C5 Fe1 C3 -82.7(2)
C4 C5 Fe1 C10 -124.0(3)
C1 C5 Fe1 C10 115.6(2)
C4 C5 Fe1 C7 164.3(6)
C1 C5 Fe1 C7 43.9(7)
C1 C5 Fe1 C4 -120.4(3)
C4 C5 Fe1 C1 120.4(3)
C6 C7 Fe1 C8 -118.6(4)
C8 C7 Fe1 C6 118.6(4)
C8 C7 Fe1 C2 -124.5(3)
C6 C7 Fe1 C2 116.9(2)
C8 C7 Fe1 C9 37.7(3)
C6 C7 Fe1 C9 -81.0(3)
C8 C7 Fe1 C3 -81.1(3)
C6 C7 Fe1 C3 160.3(2)
C8 C7 Fe1 C10 81.7(3)
C6 C7 Fe1 C10 -37.0(2)
C8 C7 Fe1 C5 158.5(6)
C6 C7 Fe1 C5 39.8(7)
C8 C7 Fe1 C4 -45.0(5)
C6 C7 Fe1 C4 -163.6(3)
C8 C7 Fe1 C1 -166.7(2)
C6 C7 Fe1 C1 74.7(3)
C3 C4 Fe1 C8 -83.1(3)
C5 C4 Fe1 C8 157.6(2)
C3 C4 Fe1 C6 167.6(5)
C5 C4 Fe1 C6 48.3(6)
C3 C4 Fe1 C2 37.6(2)
C5 C4 Fe1 C2 -81.6(2)
C3 C4 Fe1 C9 -125.2(2)
C5 C4 Fe1 C9 115.5(3)
C5 C4 Fe1 C3 -119.3(3)
C3 C4 Fe1 C10 -165.9(2)
C5 C4 Fe1 C10 74.8(3)
C3 C4 Fe1 C5 119.3(3)
C3 C4 Fe1 C7 -51.5(5)
C5 C4 Fe1 C7 -170.8(3)
C3 C4 Fe1 C1 82.0(2)
C5 C4 Fe1 C1 -37.3(2)
C5 C1 Fe1 C8 159.2(6)
C2 C1 Fe1 C8 41.1(7)
Sn1 C1 Fe1 C8 -83.5(6)
C5 C1 Fe1 C6 -125.2(2)
C2 C1 Fe1 C6 116.7(2)
Sn1 C1 Fe1 C6 -7.8(3)
C5 C1 Fe1 C2 118.1(3)
Sn1 C1 Fe1 C2 -124.5(3)
C5 C1 Fe1 C9 -47.1(4)
C2 C1 Fe1 C9 -165.2(3)
Sn1 C1 Fe1 C9 70.3(4)
C5 C1 Fe1 C3 80.6(2)
C2 C1 Fe1 C3 -37.5(2)
Sn1 C1 Fe1 C3 -162.1(3)
C5 C1 Fe1 C10 -82.1(3)
C2 C1 Fe1 C10 159.8(2)
Sn1 C1 Fe1 C10 35.3(3)
C2 C1 Fe1 C5 -118.1(3)
Sn1 C1 Fe1 C5 117.4(3)
C5 C1 Fe1 C7 -166.8(2)
C2 C1 Fe1 C7 75.1(3)
Sn1 C1 Fe1 C7 -49.4(3)
C5 C1 Fe1 C4 37.0(2)
C2 C1 Fe1 C4 -81.2(2)
Sn1 C1 Fe1 C4 154.3(3)
C18 C17 Fe2 C12 -168.1(4)
C16 C17 Fe2 C12 -49.5(5)
C18 C17 Fe2 C15 115.1(2)
C16 C17 Fe2 C15 -126.3(2)
C18 C17 Fe2 C19 -37.6(2)
C16 C17 Fe2 C19 81.1(2)
C16 C17 Fe2 C18 118.6(3)
C18 C17 Fe2 C16 -118.6(3)
C18 C17 Fe2 C13 40.6(6)
C16 C17 Fe2 C13 159.2(4)
C18 C17 Fe2 C11 157.8(2)
C16 C17 Fe2 C11 -83.6(2)
C18 C17 Fe2 C20 -81.0(2)
C16 C17 Fe2 C20 37.6(2)
C18 C17 Fe2 C14 73.6(3)
C16 C17 Fe2 C14 -167.8(2)
C13 C12 Fe2 C17 -165.9(4)
C11 C12 Fe2 C17 -46.6(5)
C13 C12 Fe2 C15 -81.1(2)
C11 C12 Fe2 C15 38.1(2)
C13 C12 Fe2 C19 73.6(3)
C11 C12 Fe2 C19 -167.1(2)
C13 C12 Fe2 C18 38.6(6)
C11 C12 Fe2 C18 157.9(4)
C13 C12 Fe2 C16 158.0(2)
C11 C12 Fe2 C16 -82.7(2)
C11 C12 Fe2 C13 119.3(3)
C13 C12 Fe2 C11 -119.3(3)
C13 C12 Fe2 C20 115.3(2)
C11 C12 Fe2 C20 -125.4(2)
C13 C12 Fe2 C14 -37.4(2)
C11 C12 Fe2 C14 81.8(2)
C14 C15 Fe2 C17 -122.4(2)
C11 C15 Fe2 C17 117.7(2)
C14 C15 Fe2 C12 81.4(2)
C11 C15 Fe2 C12 -38.5(2)
C14 C15 Fe2 C19 -45.9(4)
C11 C15 Fe2 C19 -165.7(3)
C14 C15 Fe2 C18 -79.9(2)
C11 C15 Fe2 C18 160.3(2)
C14 C15 Fe2 C16 -163.8(2)
C11 C15 Fe2 C16 76.4(3)
C14 C15 Fe2 C13 37.5(2)
C11 C15 Fe2 C13 -82.3(2)
C14 C15 Fe2 C11 119.8(3)
C14 C15 Fe2 C20 164.2(5)
C11 C15 Fe2 C20 44.3(6)
C11 C15 Fe2 C14 -119.8(3)
C20 C19 Fe2 C17 -82.0(2)
C18 C19 Fe2 C17 37.4(2)
C20 C19 Fe2 C12 77.0(3)
C18 C19 Fe2 C12 -163.5(2)
C20 C19 Fe2 C15 -167.9(3)
C18 C19 Fe2 C15 -48.5(4)
C20 C19 Fe2 C18 -119.5(3)
C20 C19 Fe2 C16 -37.7(2)
C18 C19 Fe2 C16 81.8(2)
C20 C19 Fe2 C13 117.7(2)
C18 C19 Fe2 C13 -122.8(2)
C20 C19 Fe2 C11 46.3(6)
C18 C19 Fe2 C11 165.8(5)
C18 C19 Fe2 C20 119.5(3)
C20 C19 Fe2 C14 159.8(2)
C18 C19 Fe2 C14 -80.7(3)
C19 C18 Fe2 C17 -119.6(3)
C19 C18 Fe2 C12 46.2(6)
C17 C18 Fe2 C12 165.7(4)
C19 C18 Fe2 C15 157.8(2)
C17 C18 Fe2 C15 -82.6(3)
C17 C18 Fe2 C19 119.6(3)
C19 C18 Fe2 C16 -81.2(2)
C17 C18 Fe2 C16 38.3(2)
C19 C18 Fe2 C13 75.4(3)
C17 C18 Fe2 C13 -165.0(2)
C19 C18 Fe2 C11 -170.2(3)
C17 C18 Fe2 C11 -50.7(4)
C19 C18 Fe2 C20 -37.3(2)
C17 C18 Fe2 C20 82.2(2)
C19 C18 Fe2 C14 116.1(2)
C17 C18 Fe2 C14 -124.4(2)
C20 C16 Fe2 C17 119.2(3)
C20 C16 Fe2 C12 -81.1(3)
C17 C16 Fe2 C12 159.7(2)
C20 C16 Fe2 C15 -167.3(2)
C17 C16 Fe2 C15 73.5(3)
C20 C16 Fe2 C19 37.4(2)
C17 C16 Fe2 C19 -81.8(2)
C20 C16 Fe2 C18 81.3(2)
C17 C16 Fe2 C18 -37.9(2)
C20 C16 Fe2 C13 -43.9(4)
C17 C16 Fe2 C13 -163.1(3)
C20 C16 Fe2 C11 -124.9(2)
C17 C16 Fe2 C11 115.9(2)
C17 C16 Fe2 C20 -119.2(3)
C20 C16 Fe2 C14 155.2(4)
C17 C16 Fe2 C14 36.0(6)
C14 C13 Fe2 C17 43.9(5)
C12 C13 Fe2 C17 163.5(4)
C14 C13 Fe2 C12 -119.6(3)
C14 C13 Fe2 C15 -37.4(2)
C12 C13 Fe2 C15 82.1(2)
C14 C13 Fe2 C19 115.5(2)
C12 C13 Fe2 C19 -124.9(2)
C14 C13 Fe2 C18 74.4(3)
C12 C13 Fe2 C18 -166.0(2)
C14 C13 Fe2 C16 -171.4(3)
C12 C13 Fe2 C16 -51.8(4)
C14 C13 Fe2 C11 -81.5(2)
C12 C13 Fe2 C11 38.1(2)
C14 C13 Fe2 C20 157.1(2)
C12 C13 Fe2 C20 -83.3(2)
C12 C13 Fe2 C14 119.6(3)
C12 C11 Fe2 C17 160.8(2)
C15 C11 Fe2 C17 -80.7(2)
Sn1 C11 Fe2 C17 36.9(3)
C15 C11 Fe2 C12 118.5(3)
Sn1 C11 Fe2 C12 -123.9(3)
C12 C11 Fe2 C15 -118.5(3)
Sn1 C11 Fe2 C15 117.6(3)
C12 C11 Fe2 C19 39.4(6)
C15 C11 Fe2 C19 157.8(5)
Sn1 C11 Fe2 C19 -84.6(5)
C12 C11 Fe2 C18 -163.2(3)
C15 C11 Fe2 C18 -44.7(4)
Sn1 C11 Fe2 C18 72.9(4)
C12 C11 Fe2 C16 117.1(2)
C15 C11 Fe2 C16 -124.4(2)
Sn1 C11 Fe2 C16 -6.8(2)
C12 C11 Fe2 C13 -37.6(2)
C15 C11 Fe2 C13 80.9(2)
Sn1 C11 Fe2 C13 -161.5(2)
C12 C11 Fe2 C20 75.2(3)
C15 C11 Fe2 C20 -166.3(2)
Sn1 C11 Fe2 C20 -48.8(3)
C12 C11 Fe2 C14 -81.2(2)
C15 C11 Fe2 C14 37.2(2)
Sn1 C11 Fe2 C14 154.8(2)
C19 C20 Fe2 C17 81.4(2)
C16 C20 Fe2 C17 -38.0(2)
C19 C20 Fe2 C12 -122.7(2)
C16 C20 Fe2 C12 118.0(2)
C19 C20 Fe2 C15 160.2(5)
C16 C20 Fe2 C15 40.8(6)
C16 C20 Fe2 C19 -119.4(3)
C19 C20 Fe2 C18 37.6(2)
C16 C20 Fe2 C18 -81.7(2)
C19 C20 Fe2 C16 119.4(3)
C19 C20 Fe2 C13 -79.6(3)
C16 C20 Fe2 C13 161.1(2)
C19 C20 Fe2 C11 -164.9(2)
C16 C20 Fe2 C11 75.7(3)
C19 C20 Fe2 C14 -43.9(4)
C16 C20 Fe2 C14 -163.3(3)
C15 C14 Fe2 C17 76.5(3)
C13 C14 Fe2 C17 -163.9(2)
C15 C14 Fe2 C12 -82.0(2)
C13 C14 Fe2 C12 37.6(2)
C13 C14 Fe2 C15 119.6(3)
C15 C14 Fe2 C19 158.9(2)
C13 C14 Fe2 C19 -81.5(2)
C15 C14 Fe2 C18 116.9(2)
C13 C14 Fe2 C18 -123.5(2)
C15 C14 Fe2 C16 48.7(6)
C13 C14 Fe2 C16 168.3(4)
C15 C14 Fe2 C13 -119.6(3)
C15 C14 Fe2 C11 -37.6(2)
C13 C14 Fe2 C11 82.0(2)
C15 C14 Fe2 C20 -170.2(3)
C13 C14 Fe2 C20 -50.6(4)
C26 C27 Fe3 C28 -118.8(3)
C26 C27 Fe3 C22 52.8(5)
C28 C27 Fe3 C22 171.7(3)
C26 C27 Fe3 C25 165.4(2)
C28 C27 Fe3 C25 -75.8(3)
C26 C27 Fe3 C21 -164.5(4)
C28 C27 Fe3 C21 -45.7(5)
C26 C27 Fe3 C29 -81.2(2)
C28 C27 Fe3 C29 37.7(2)
C28 C27 Fe3 C26 118.8(3)
C26 C27 Fe3 C23 82.8(3)
C28 C27 Fe3 C23 -158.3(2)
C26 C27 Fe3 C24 124.1(2)
C28 C27 Fe3 C24 -117.0(2)
C26 C27 Fe3 C30 -37.6(2)
C28 C27 Fe3 C30 81.2(2)
C29 C28 Fe3 C27 119.0(3)
C29 C28 Fe3 C22 -50.4(6)
C27 C28 Fe3 C22 -169.4(4)
C29 C28 Fe3 C25 -119.3(2)
C27 C28 Fe3 C25 121.8(2)
C29 C28 Fe3 C21 -78.3(3)
C27 C28 Fe3 C21 162.7(2)
C27 C28 Fe3 C29 -119.0(3)
C29 C28 Fe3 C26 81.1(2)
C27 C28 Fe3 C26 -37.8(2)
C29 C28 Fe3 C23 167.9(3)
C27 C28 Fe3 C23 48.9(4)
C29 C28 Fe3 C24 -161.3(2)
C27 C28 Fe3 C24 79.8(3)
C29 C28 Fe3 C30 37.2(2)
C27 C28 Fe3 C30 -81.8(2)
C23 C22 Fe3 C27 41.5(5)
C21 C22 Fe3 C27 161.4(4)
C23 C22 Fe3 C28 -156.3(5)
C21 C22 Fe3 C28 -36.4(6)
C23 C22 Fe3 C25 -81.7(2)
C21 C22 Fe3 C25 38.3(2)
C23 C22 Fe3 C21 -119.9(3)
C23 C22 Fe3 C29 165.2(2)
C21 C22 Fe3 C29 -74.8(3)
C23 C22 Fe3 C26 79.6(3)
C21 C22 Fe3 C26 -160.5(2)
C21 C22 Fe3 C23 119.9(3)
C23 C22 Fe3 C24 -37.5(2)
C21 C22 Fe3 C24 82.4(2)
C23 C22 Fe3 C30 123.0(2)
C21 C22 Fe3 C30 -117.1(2)
C24 C25 Fe3 C27 -75.9(3)
C21 C25 Fe3 C27 164.7(2)
C24 C25 Fe3 C28 -117.1(2)
C21 C25 Fe3 C28 123.5(2)
C24 C25 Fe3 C22 81.1(2)
C21 C25 Fe3 C22 -38.4(2)
C24 C25 Fe3 C21 119.4(3)
C24 C25 Fe3 C29 -158.2(2)
C21 C25 Fe3 C29 82.3(2)
C24 C25 Fe3 C26 -47.5(5)
C21 C25 Fe3 C26 -167.0(4)
C24 C25 Fe3 C23 37.2(2)
C21 C25 Fe3 C23 -82.3(2)
C21 C25 Fe3 C24 -119.4(3)
C24 C25 Fe3 C30 172.2(4)
C21 C25 Fe3 C30 52.7(5)
C25 C21 Fe3 C27 -40.3(5)
C22 C21 Fe3 C27 -158.7(4)
Sn2 C21 Fe3 C27 79.5(5)
C25 C21 Fe3 C28 -74.4(3)
C22 C21 Fe3 C28 167.2(2)
Sn2 C21 Fe3 C28 45.3(3)
C25 C21 Fe3 C22 118.4(3)
Sn2 C21 Fe3 C22 -121.9(3)
C22 C21 Fe3 C25 -118.4(3)
Sn2 C21 Fe3 C25 119.7(3)
C25 C21 Fe3 C29 -116.3(2)
C22 C21 Fe3 C29 125.3(2)
Sn2 C21 Fe3 C29 3.4(2)
C25 C21 Fe3 C26 167.8(4)
C22 C21 Fe3 C26 49.4(5)
Sn2 C21 Fe3 C26 -72.5(5)
C25 C21 Fe3 C23 81.1(2)
C22 C21 Fe3 C23 -37.3(2)
Sn2 C21 Fe3 C23 -159.2(2)
C25 C21 Fe3 C24 37.7(2)
C22 C21 Fe3 C24 -80.8(2)
Sn2 C21 Fe3 C24 157.4(2)
C25 C21 Fe3 C30 -158.3(2)
C22 C21 Fe3 C30 83.3(2)
Sn2 C21 Fe3 C30 -38.6(3)
C28 C29 Fe3 C27 -38.0(2)
C30 C29 Fe3 C27 81.8(2)
C30 C29 Fe3 C28 119.8(3)
C28 C29 Fe3 C22 162.6(2)
C30 C29 Fe3 C22 -77.6(3)
C28 C29 Fe3 C25 77.7(3)
C30 C29 Fe3 C25 -162.6(2)
C28 C29 Fe3 C21 120.8(2)
C30 C29 Fe3 C21 -119.4(2)
C28 C29 Fe3 C26 -81.9(2)
C30 C29 Fe3 C26 37.8(2)
C28 C29 Fe3 C23 -161.9(5)
C30 C29 Fe3 C23 -42.1(6)
C28 C29 Fe3 C24 42.1(4)
C30 C29 Fe3 C24 161.9(3)
C28 C29 Fe3 C30 -119.8(3)
C30 C26 Fe3 C27 -119.3(3)
C27 C26 Fe3 C28 38.0(2)
C30 C26 Fe3 C28 -81.3(2)
C27 C26 Fe3 C22 -158.0(2)
C30 C26 Fe3 C22 82.6(3)
C27 C26 Fe3 C25 -38.1(5)
C30 C26 Fe3 C25 -157.4(4)
C27 C26 Fe3 C21 165.5(4)
C30 C26 Fe3 C21 46.2(5)
C27 C26 Fe3 C29 81.8(2)
C30 C26 Fe3 C29 -37.5(2)
C27 C26 Fe3 C23 -115.5(2)
C30 C26 Fe3 C23 125.2(2)
C27 C26 Fe3 C24 -73.6(3)
C30 C26 Fe3 C24 167.1(2)
C27 C26 Fe3 C30 119.3(3)
C24 C23 Fe3 C27 78.4(3)
C22 C23 Fe3 C27 -162.4(2)
C24 C23 Fe3 C28 43.6(4)
C22 C23 Fe3 C28 162.8(3)
C24 C23 Fe3 C22 -119.2(3)
C24 C23 Fe3 C25 -37.6(2)
C22 C23 Fe3 C25 81.7(2)
C24 C23 Fe3 C21 -81.6(2)
C22 C23 Fe3 C21 37.6(2)
C24 C23 Fe3 C29 -164.8(5)
C22 C23 Fe3 C29 -45.6(6)
C24 C23 Fe3 C26 121.2(2)
C22 C23 Fe3 C26 -119.6(2)
C22 C23 Fe3 C24 119.2(3)
C24 C23 Fe3 C30 162.6(2)
C22 C23 Fe3 C30 -78.2(3)
C23 C24 Fe3 C27 -118.5(2)
C25 C24 Fe3 C27 121.7(2)
C23 C24 Fe3 C28 -160.4(2)
C25 C24 Fe3 C28 79.7(3)
C23 C24 Fe3 C22 37.8(2)
C25 C24 Fe3 C22 -82.0(2)
C23 C24 Fe3 C25 119.9(3)
C23 C24 Fe3 C21 82.1(2)
C25 C24 Fe3 C21 -37.7(2)
C23 C24 Fe3 C29 169.6(3)
C25 C24 Fe3 C29 49.8(4)
C23 C24 Fe3 C26 -78.0(3)
C25 C24 Fe3 C26 162.1(2)
C25 C24 Fe3 C23 -119.9(3)
C23 C24 Fe3 C30 -50.3(6)
C25 C24 Fe3 C30 -170.1(4)
C29 C30 Fe3 C27 -81.5(2)
C26 C30 Fe3 C27 37.6(2)
C29 C30 Fe3 C28 -37.4(2)
C26 C30 Fe3 C28 81.8(2)
C29 C30 Fe3 C22 123.3(2)
C26 C30 Fe3 C22 -117.6(2)
C29 C30 Fe3 C25 41.1(5)
C26 C30 Fe3 C25 160.2(4)
C29 C30 Fe3 C21 79.3(3)
C26 C30 Fe3 C21 -161.6(2)
C26 C30 Fe3 C29 119.1(3)
C29 C30 Fe3 C26 -119.1(3)
C29 C30 Fe3 C23 166.2(2)
C26 C30 Fe3 C23 -74.7(3)
C29 C30 Fe3 C24 -155.5(4)
C26 C30 Fe3 C24 -36.4(6)
C40 C39 Fe4 C38 119.3(3)
C40 C39 Fe4 C32 173.1(3)
C38 C39 Fe4 C32 53.7(4)
C40 C39 Fe4 C35 -75.0(3)
C38 C39 Fe4 C35 165.7(2)
C40 C39 Fe4 C34 -115.1(2)
C38 C39 Fe4 C34 125.6(2)
C40 C39 Fe4 C31 -48.0(6)
C38 C39 Fe4 C31 -167.3(5)
C38 C39 Fe4 C40 -119.3(3)
C40 C39 Fe4 C37 81.4(2)
C38 C39 Fe4 C37 -37.9(2)
C40 C39 Fe4 C33 -156.7(2)
C38 C39 Fe4 C33 84.0(3)
C40 C39 Fe4 C36 37.6(2)
C38 C39 Fe4 C36 -81.7(2)
C37 C38 Fe4 C39 -119.1(3)
C39 C38 Fe4 C32 -154.9(2)
C37 C38 Fe4 C32 86.1(2)
C39 C38 Fe4 C35 -40.9(6)
C37 C38 Fe4 C35 -160.0(4)
C39 C38 Fe4 C34 -71.9(3)
C37 C38 Fe4 C34 169.0(2)
C39 C38 Fe4 C31 171.3(3)
C37 C38 Fe4 C31 52.2(4)
C39 C38 Fe4 C40 37.5(2)
C37 C38 Fe4 C40 -81.6(2)
C39 C38 Fe4 C37 119.1(3)
C39 C38 Fe4 C33 -112.7(2)
C37 C38 Fe4 C33 128.2(2)
C39 C38 Fe4 C36 81.2(2)
C37 C38 Fe4 C36 -37.9(2)
C33 C32 Fe4 C39 43.4(4)
C31 C32 Fe4 C39 163.3(3)
C33 C32 Fe4 C38 80.8(3)
C31 C32 Fe4 C38 -159.4(2)
C33 C32 Fe4 C35 -81.5(2)
C31 C32 Fe4 C35 38.4(2)
C33 C32 Fe4 C34 -37.4(2)
C31 C32 Fe4 C34 82.5(2)
C33 C32 Fe4 C31 -119.9(3)
C33 C32 Fe4 C40 -155.8(6)
C31 C32 Fe4 C40 -35.9(7)
C33 C32 Fe4 C37 124.6(2)
C31 C32 Fe4 C37 -115.5(2)
C31 C32 Fe4 C33 119.9(3)
C33 C32 Fe4 C36 166.0(2)
C31 C32 Fe4 C36 -74.1(3)
C34 C35 Fe4 C39 -71.8(3)
C31 C35 Fe4 C39 168.5(2)
C34 C35 Fe4 C38 -40.6(6)
C31 C35 Fe4 C38 -160.3(4)
C34 C35 Fe4 C32 81.1(2)
C31 C35 Fe4 C32 -38.5(2)
C31 C35 Fe4 C34 -119.7(3)
C34 C35 Fe4 C31 119.7(3)
C34 C35 Fe4 C40 -112.8(2)
C31 C35 Fe4 C40 127.5(2)
C34 C35 Fe4 C37 172.1(3)
C31 C35 Fe4 C37 52.5(4)
C34 C35 Fe4 C33 37.3(2)
C31 C35 Fe4 C33 -82.3(2)
C34 C35 Fe4 C36 -154.8(2)
C31 C35 Fe4 C36 85.6(2)
C33 C34 Fe4 C39 -114.6(2)
C35 C34 Fe4 C39 125.8(2)
C33 C34 Fe4 C38 -74.6(3)
C35 C34 Fe4 C38 165.8(2)
C33 C34 Fe4 C32 37.5(2)
C35 C34 Fe4 C32 -82.0(2)
C33 C34 Fe4 C35 119.6(3)
C33 C34 Fe4 C31 81.9(2)
C35 C34 Fe4 C31 -37.7(2)
C33 C34 Fe4 C40 -156.2(2)
C35 C34 Fe4 C40 84.3(2)
C33 C34 Fe4 C37 -49.2(6)
C35 C34 Fe4 C37 -168.7(5)
C35 C34 Fe4 C33 -119.6(3)
C33 C34 Fe4 C36 174.4(3)
C35 C34 Fe4 C36 54.8(4)
C35 C31 Fe4 C39 -34.7(6)
C32 C31 Fe4 C39 -152.9(5)
Sn2 C31 Fe4 C39 92.7(5)
C35 C31 Fe4 C38 165.4(3)
C32 C31 Fe4 C38 47.2(4)
Sn2 C31 Fe4 C38 -67.2(4)
C35 C31 Fe4 C32 118.2(3)
Sn2 C31 Fe4 C32 -114.4(3)
C32 C31 Fe4 C35 -118.2(3)
Sn2 C31 Fe4 C35 127.4(3)
C35 C31 Fe4 C34 37.5(2)
C32 C31 Fe4 C34 -80.7(2)
Sn2 C31 Fe4 C34 164.9(3)
C35 C31 Fe4 C40 -71.9(3)
C32 C31 Fe4 C40 169.9(2)
Sn2 C31 Fe4 C40 55.5(3)
C35 C31 Fe4 C37 -157.4(2)
C32 C31 Fe4 C37 84.5(2)
Sn2 C31 Fe4 C37 -29.9(3)
C35 C31 Fe4 C33 81.0(2)
C32 C31 Fe4 C33 -37.2(2)
Sn2 C31 Fe4 C33 -151.6(3)
C35 C31 Fe4 C36 -114.0(2)
C32 C31 Fe4 C36 127.8(2)
Sn2 C31 Fe4 C36 13.5(3)
C36 C40 Fe4 C39 119.2(3)
C39 C40 Fe4 C38 -37.7(2)
C36 C40 Fe4 C38 81.4(2)
C39 C40 Fe4 C32 -166.6(6)
C36 C40 Fe4 C32 -47.5(7)
C39 C40 Fe4 C35 123.7(2)
C36 C40 Fe4 C35 -117.2(2)
C39 C40 Fe4 C34 80.8(3)
C36 C40 Fe4 C34 -160.1(2)
C39 C40 Fe4 C31 164.4(2)
C36 C40 Fe4 C31 -76.4(3)
C39 C40 Fe4 C37 -81.8(2)
C36 C40 Fe4 C37 37.3(2)
C39 C40 Fe4 C33 47.4(4)
C36 C40 Fe4 C33 166.6(3)
C39 C40 Fe4 C36 -119.2(3)
C36 C37 Fe4 C39 -80.9(2)
C38 C37 Fe4 C39 37.8(2)
C36 C37 Fe4 C38 -118.7(3)
C36 C37 Fe4 C32 128.2(2)
C38 C37 Fe4 C32 -113.2(2)
C36 C37 Fe4 C35 46.4(5)
C38 C37 Fe4 C35 165.1(3)
C36 C37 Fe4 C34 -151.5(5)
C38 C37 Fe4 C34 -32.9(6)
C36 C37 Fe4 C31 84.0(3)
C38 C37 Fe4 C31 -157.3(2)
C36 C37 Fe4 C40 -37.2(2)
C38 C37 Fe4 C40 81.4(2)
C36 C37 Fe4 C33 170.4(2)
C38 C37 Fe4 C33 -70.9(3)
C38 C37 Fe4 C36 118.7(3)
C32 C33 Fe4 C39 -159.3(2)
C34 C33 Fe4 C39 81.2(3)
C32 C33 Fe4 C38 -116.7(2)
C34 C33 Fe4 C38 123.8(2)
C34 C33 Fe4 C32 -119.5(3)
C32 C33 Fe4 C35 81.9(2)
C34 C33 Fe4 C35 -37.7(2)
C32 C33 Fe4 C34 119.5(3)
C32 C33 Fe4 C31 37.7(2)
C34 C33 Fe4 C31 -81.8(2)
C32 C33 Fe4 C40 168.1(3)
C34 C33 Fe4 C40 48.6(4)
C32 C33 Fe4 C37 -76.5(3)
C34 C33 Fe4 C37 164.0(2)
C32 C33 Fe4 C36 -50.0(7)
C34 C33 Fe4 C36 -169.6(6)
C40 C36 Fe4 C39 -37.7(2)
C37 C36 Fe4 C39 82.2(2)
C40 C36 Fe4 C38 -81.7(2)
C37 C36 Fe4 C38 38.2(2)
C40 C36 Fe4 C32 166.8(2)
C37 C36 Fe4 C32 -73.3(3)
C40 C36 Fe4 C35 80.5(2)
C37 C36 Fe4 C35 -159.6(2)
C40 C36 Fe4 C34 42.2(4)
C37 C36 Fe4 C34 162.1(3)
C40 C36 Fe4 C31 124.5(2)
C37 C36 Fe4 C31 -115.6(2)
C37 C36 Fe4 C40 119.9(3)
C40 C36 Fe4 C37 -119.9(3)
C40 C36 Fe4 C33 -152.9(6)
C37 C36 Fe4 C33 -33.1(7)
C41 C45 Fe5 C44 -119.3(3)
C44 C45 Fe5 C46 -140.0(2)
C41 C45 Fe5 C46 100.6(2)
C44 C45 Fe5 C50 -96.3(2)
C41 C45 Fe5 C50 144.4(2)
C44 C45 Fe5 C42 81.2(2)
C41 C45 Fe5 C42 -38.1(2)
C44 C45 Fe5 C49 -59.7(3)
C41 C45 Fe5 C49 -179.1(2)
C44 C45 Fe5 C48 -162(7)
C41 C45 Fe5 C48 78(8)
C44 C45 Fe5 C41 119.3(3)
C44 C45 Fe5 C43 37.3(2)
C41 C45 Fe5 C43 -82.0(2)
C44 C45 Fe5 C47 -177.0(2)
C41 C45 Fe5 C47 63.7(3)
C43 C44 Fe5 C45 119.5(3)
C43 C44 Fe5 C46 -177.6(2)
C45 C44 Fe5 C46 62.9(3)
C43 C44 Fe5 C50 -140.6(2)
C45 C44 Fe5 C50 99.9(2)
C43 C44 Fe5 C42 37.5(2)
C45 C44 Fe5 C42 -82.0(2)
C43 C44 Fe5 C49 -97.4(2)
C45 C44 Fe5 C49 143.1(2)
C43 C44 Fe5 C48 -61.1(3)
C45 C44 Fe5 C48 179.4(2)
C43 C44 Fe5 C41 81.7(2)
C45 C44 Fe5 C41 -37.8(2)
C45 C44 Fe5 C43 -119.5(3)
C43 C44 Fe5 C47 -161(4)
C45 C44 Fe5 C47 79(5)
C47 C46 Fe5 C45 -142.3(2)
C50 C46 Fe5 C45 98.8(2)
C47 C46 Fe5 C44 179.1(2)
C50 C46 Fe5 C44 60.2(3)
C47 C46 Fe5 C50 118.9(3)
C47 C46 Fe5 C42 -60.6(3)
C50 C46 Fe5 C42 -179.5(2)
C47 C46 Fe5 C49 81.2(2)
C50 C46 Fe5 C49 -37.6(2)
C47 C46 Fe5 C48 37.3(2)
C50 C46 Fe5 C48 -81.6(2)
C47 C46 Fe5 C41 -98.0(2)
C50 C46 Fe5 C41 143.2(2)
C47 C46 Fe5 C43 143(3)
C50 C46 Fe5 C43 24(4)
C50 C46 Fe5 C47 -118.9(3)
C49 C50 Fe5 C45 143.4(2)
C46 C50 Fe5 C45 -97.6(2)
C49 C50 Fe5 C44 99.5(2)
C46 C50 Fe5 C44 -141.5(2)
C49 C50 Fe5 C46 -119.0(3)
C49 C50 Fe5 C42 53(4)
C46 C50 Fe5 C42 172(4)
C46 C50 Fe5 C49 119.0(3)
C49 C50 Fe5 C48 -37.7(2)
C46 C50 Fe5 C48 81.3(3)
C49 C50 Fe5 C41 -179.6(2)
C46 C50 Fe5 C41 -60.6(3)
C49 C50 Fe5 C43 62.5(3)
C46 C50 Fe5 C43 -178.5(2)
C49 C50 Fe5 C47 -81.2(2)
C46 C50 Fe5 C47 37.8(2)
C43 C42 Fe5 C45 -81.3(2)
C41 C42 Fe5 C45 38.2(2)
C43 C42 Fe5 C44 -37.2(2)
C41 C42 Fe5 C44 82.4(2)
C43 C42 Fe5 C46 -178.4(3)
C41 C42 Fe5 C46 -58.9(3)
C43 C42 Fe5 C50 10(4)
C41 C42 Fe5 C50 130(4)
C43 C42 Fe5 C49 60.9(3)
C41 C42 Fe5 C49 -179.5(2)
C43 C42 Fe5 C48 99.8(2)
C41 C42 Fe5 C48 -140.7(2)
C43 C42 Fe5 C41 -119.6(3)
C41 C42 Fe5 C43 119.6(3)
C43 C42 Fe5 C47 143.5(2)
C41 C42 Fe5 C47 -96.9(2)
C50 C49 Fe5 C45 -58.9(3)
C48 C49 Fe5 C45 -178.3(2)
C50 C49 Fe5 C44 -96.3(2)
C48 C49 Fe5 C44 144.4(2)
C50 C49 Fe5 C46 37.9(2)
C48 C49 Fe5 C46 -81.4(3)
C48 C49 Fe5 C50 -119.3(3)
C50 C49 Fe5 C42 -177.2(2)
C48 C49 Fe5 C42 63.4(3)
C50 C49 Fe5 C48 119.3(3)
C50 C49 Fe5 C41 163(10)
C48 C49 Fe5 C41 44(10)
C50 C49 Fe5 C43 -139.7(2)
C48 C49 Fe5 C43 101.0(2)
C50 C49 Fe5 C47 81.7(3)
C48 C49 Fe5 C47 -37.6(2)
C47 C48 Fe5 C45 -15(8)
C49 C48 Fe5 C45 104(8)
C47 C48 Fe5 C44 -176.9(2)
C49 C48 Fe5 C44 -58.0(3)
C47 C48 Fe5 C46 -37.5(2)
C49 C48 Fe5 C46 81.4(2)
C47 C48 Fe5 C50 -81.5(3)
C49 C48 Fe5 C50 37.5(2)
C47 C48 Fe5 C42 101.0(3)
C49 C48 Fe5 C42 -140.0(2)
C47 C48 Fe5 C49 -118.9(3)
C47 C48 Fe5 C41 62.0(3)
C49 C48 Fe5 C41 -179.1(2)
C47 C48 Fe5 C43 145.2(2)
C49 C48 Fe5 C43 -95.9(2)
C49 C48 Fe5 C47 118.9(3)
C42 C41 Fe5 C45 -118.6(3)
Sn3 C41 Fe5 C45 122.8(3)
C42 C41 Fe5 C44 -80.9(2)
C45 C41 Fe5 C44 37.7(2)
Sn3 C41 Fe5 C44 160.5(3)
C42 C41 Fe5 C46 144.9(2)
C45 C41 Fe5 C46 -96.5(2)
Sn3 C41 Fe5 C46 26.3(3)
C42 C41 Fe5 C50 -177.2(2)
C45 C41 Fe5 C50 -58.6(3)
Sn3 C41 Fe5 C50 64.2(3)
C45 C41 Fe5 C42 118.6(3)
Sn3 C41 Fe5 C42 -118.6(3)
C42 C41 Fe5 C49 20(10)
C45 C41 Fe5 C49 139(10)
Sn3 C41 Fe5 C49 -99(10)
C42 C41 Fe5 C48 63.1(3)
C45 C41 Fe5 C48 -178.3(2)
Sn3 C41 Fe5 C48 -55.5(3)
C42 C41 Fe5 C43 -37.5(2)
C45 C41 Fe5 C43 81.1(2)
Sn3 C41 Fe5 C43 -156.1(2)
C42 C41 Fe5 C47 101.0(2)
C45 C41 Fe5 C47 -140.3(2)
Sn3 C41 Fe5 C47 -17.5(3)
C44 C43 Fe5 C45 -37.8(2)
C42 C43 Fe5 C45 81.9(2)
C42 C43 Fe5 C44 119.8(3)
C44 C43 Fe5 C46 38(3)
C42 C43 Fe5 C46 158(3)
C44 C43 Fe5 C50 60.9(3)
C42 C43 Fe5 C50 -179.4(2)
C44 C43 Fe5 C42 -119.8(3)
C44 C43 Fe5 C49 98.8(2)
C42 C43 Fe5 C49 -141.5(2)
C44 C43 Fe5 C48 142.6(2)
C42 C43 Fe5 C48 -97.6(2)
C44 C43 Fe5 C41 -82.1(2)
C42 C43 Fe5 C41 37.7(2)
C44 C43 Fe5 C47 178.9(2)
C42 C43 Fe5 C47 -61.3(3)
C48 C47 Fe5 C45 179.5(2)
C46 C47 Fe5 C45 59.9(3)
C48 C47 Fe5 C44 102(5)
C46 C47 Fe5 C44 -17(5)
C48 C47 Fe5 C46 119.6(3)
C48 C47 Fe5 C50 81.7(3)
C46 C47 Fe5 C50 -37.9(2)
C48 C47 Fe5 C42 -96.5(2)
C46 C47 Fe5 C42 143.9(2)
C48 C47 Fe5 C49 38.0(2)
C46 C47 Fe5 C49 -81.6(2)
C46 C47 Fe5 C48 -119.6(3)
C48 C47 Fe5 C41 -141.1(2)
C46 C47 Fe5 C41 99.3(2)
C48 C47 Fe5 C43 -57.9(3)
C46 C47 Fe5 C43 -177.5(2)
C53 C52 Fe6 C59 -43.7(5)
C51 C52 Fe6 C59 -162.8(4)
C53 C52 Fe6 C57 -117.7(2)
C51 C52 Fe6 C57 123.2(2)
C53 C52 Fe6 C58 -75.8(3)
C51 C52 Fe6 C58 165.1(2)
C53 C52 Fe6 C55 81.1(2)
C51 C52 Fe6 C55 -38.0(2)
C53 C52 Fe6 C60 168.9(4)
C51 C52 Fe6 C60 49.8(5)
C51 C52 Fe6 C53 -119.1(3)
C53 C52 Fe6 C56 -159.1(2)
C51 C52 Fe6 C56 81.7(3)
C53 C52 Fe6 C51 119.1(3)
C53 C52 Fe6 C54 37.3(2)
C51 C52 Fe6 C54 -81.8(2)
C58 C59 Fe6 C52 -43.7(6)
C60 C59 Fe6 C52 -162.8(4)
C58 C59 Fe6 C57 37.9(3)
C60 C59 Fe6 C57 -81.3(3)
C60 C59 Fe6 C58 -119.1(4)
C58 C59 Fe6 C55 -158.9(3)
C60 C59 Fe6 C55 82.0(3)
C58 C59 Fe6 C60 119.1(4)
C58 C59 Fe6 C53 -75.8(3)
C60 C59 Fe6 C53 165.1(2)
C58 C59 Fe6 C56 81.6(3)
C60 C59 Fe6 C56 -37.6(3)
C58 C59 Fe6 C51 168.6(4)
C60 C59 Fe6 C51 49.5(6)
C58 C59 Fe6 C54 -117.3(3)
C60 C59 Fe6 C54 123.6(3)
C56 C57 Fe6 C52 -120.9(3)
C58 C57 Fe6 C52 119.7(3)
C56 C57 Fe6 C59 81.4(3)
C58 C57 Fe6 C59 -37.9(3)
C56 C57 Fe6 C58 119.3(4)
C56 C57 Fe6 C55 -47.2(6)
C58 C57 Fe6 C55 -166.5(5)
C56 C57 Fe6 C60 37.3(3)
C58 C57 Fe6 C60 -82.0(3)
C56 C57 Fe6 C53 -163.3(2)
C58 C57 Fe6 C53 77.4(3)
C58 C57 Fe6 C56 -119.3(4)
C56 C57 Fe6 C51 -79.0(3)
C58 C57 Fe6 C51 161.7(2)
C56 C57 Fe6 C54 163.7(4)
C58 C57 Fe6 C54 44.4(5)
C57 C58 Fe6 C52 -78.6(3)
C59 C58 Fe6 C52 162.5(2)
C57 C58 Fe6 C59 118.9(4)
C59 C58 Fe6 C57 -118.9(4)
C57 C58 Fe6 C55 169.4(4)
C59 C58 Fe6 C55 50.5(5)
C57 C58 Fe6 C60 81.0(3)
C59 C58 Fe6 C60 -37.9(3)
C57 C58 Fe6 C53 -119.6(3)
C59 C58 Fe6 C53 121.5(3)
C57 C58 Fe6 C56 37.5(3)
C59 C58 Fe6 C56 -81.4(3)
C57 C58 Fe6 C51 -49.1(6)
C59 C58 Fe6 C51 -167.9(4)
C57 C58 Fe6 C54 -160.8(2)
C59 C58 Fe6 C54 80.3(3)
C54 C55 Fe6 C52 -81.3(2)
C51 C55 Fe6 C52 38.3(2)
C54 C55 Fe6 C59 77.7(3)
C51 C55 Fe6 C59 -162.6(2)
C54 C55 Fe6 C57 -161.3(5)
C51 C55 Fe6 C57 -41.6(6)
C54 C55 Fe6 C58 41.3(5)
C51 C55 Fe6 C58 160.9(4)
C54 C55 Fe6 C60 120.9(2)
C51 C55 Fe6 C60 -119.4(2)
C54 C55 Fe6 C53 -37.4(2)
C51 C55 Fe6 C53 82.3(2)
C54 C55 Fe6 C56 162.7(2)
C51 C55 Fe6 C56 -77.6(3)
C54 C55 Fe6 C51 -119.7(3)
C51 C55 Fe6 C54 119.7(3)
C56 C60 Fe6 C52 43.3(5)
C59 C60 Fe6 C52 162.3(4)
C56 C60 Fe6 C59 -119.0(4)
C56 C60 Fe6 C57 -37.4(3)
C59 C60 Fe6 C57 81.6(3)
C56 C60 Fe6 C58 -81.3(3)
C59 C60 Fe6 C58 37.7(3)
C56 C60 Fe6 C55 123.4(3)
C59 C60 Fe6 C55 -117.6(3)
C56 C60 Fe6 C53 -157.7(4)
C59 C60 Fe6 C53 -38.7(6)
C59 C60 Fe6 C56 119.0(4)
C56 C60 Fe6 C51 80.4(3)
C59 C60 Fe6 C51 -160.6(2)
C56 C60 Fe6 C54 165.9(2)
C59 C60 Fe6 C54 -75.1(3)
C54 C53 Fe6 C52 119.6(3)
C54 C53 Fe6 C59 -77.9(3)
C52 C53 Fe6 C59 162.5(2)
C54 C53 Fe6 C57 -160.0(2)
C52 C53 Fe6 C57 80.4(3)
C54 C53 Fe6 C58 -118.8(2)
C52 C53 Fe6 C58 121.6(2)
C54 C53 Fe6 C55 37.5(2)
C52 C53 Fe6 C55 -82.1(2)
C54 C53 Fe6 C60 -49.0(5)
C52 C53 Fe6 C60 -168.6(4)
C54 C53 Fe6 C56 170.8(4)
C52 C53 Fe6 C56 51.2(5)
C54 C53 Fe6 C51 81.5(2)
C52 C53 Fe6 C51 -38.1(2)
C52 C53 Fe6 C54 -119.6(3)
C60 C56 Fe6 C52 -163.0(2)
C57 C56 Fe6 C52 77.4(3)
C60 C56 Fe6 C59 38.0(3)
C57 C56 Fe6 C59 -81.6(3)
C60 C56 Fe6 C57 119.6(4)
C60 C56 Fe6 C58 81.9(3)
C57 C56 Fe6 C58 -37.7(3)
C60 C56 Fe6 C55 -76.8(3)
C57 C56 Fe6 C55 163.6(2)
C57 C56 Fe6 C60 -119.6(4)
C60 C56 Fe6 C53 159.7(4)
C57 C56 Fe6 C53 40.1(5)
C60 C56 Fe6 C51 -119.3(3)
C57 C56 Fe6 C51 121.0(3)
C60 C56 Fe6 C54 -39.3(6)
C57 C56 Fe6 C54 -158.9(5)
C55 C51 Fe6 C52 -118.6(3)
Sn3 C51 Fe6 C52 127.5(3)
C55 C51 Fe6 C59 44.0(5)
C52 C51 Fe6 C59 162.6(4)
Sn3 C51 Fe6 C59 -69.9(5)
C55 C51 Fe6 C57 165.4(2)
C52 C51 Fe6 C57 -76.0(3)
Sn3 C51 Fe6 C57 51.5(3)
C55 C51 Fe6 C58 -157.9(5)
C52 C51 Fe6 C58 -39.3(6)
Sn3 C51 Fe6 C58 88.1(5)
C52 C51 Fe6 C55 118.6(3)
Sn3 C51 Fe6 C55 -113.9(3)
C55 C51 Fe6 C60 80.6(3)
C52 C51 Fe6 C60 -160.8(2)
Sn3 C51 Fe6 C60 -33.4(3)
C55 C51 Fe6 C53 -80.9(2)
C52 C51 Fe6 C53 37.7(2)
Sn3 C51 Fe6 C53 165.1(3)
C55 C51 Fe6 C56 123.1(2)
C52 C51 Fe6 C56 -118.3(2)
Sn3 C51 Fe6 C56 9.1(3)
C55 C51 Fe6 C54 -37.4(2)
C52 C51 Fe6 C54 81.2(2)
Sn3 C51 Fe6 C54 -151.3(2)
C53 C54 Fe6 C52 -37.6(2)
C55 C54 Fe6 C52 82.0(2)
C53 C54 Fe6 C59 120.1(2)
C55 C54 Fe6 C59 -120.4(2)
C53 C54 Fe6 C57 46.2(5)
C55 C54 Fe6 C57 165.7(4)
C53 C54 Fe6 C58 78.0(3)
C55 C54 Fe6 C58 -162.4(2)
C53 C54 Fe6 C55 -119.6(3)
C53 C54 Fe6 C60 161.4(2)
C55 C54 Fe6 C60 -79.1(3)
C55 C54 Fe6 C53 119.6(3)
C53 C54 Fe6 C56 -168.9(5)
C55 C54 Fe6 C56 -49.3(6)
C53 C54 Fe6 C51 -82.0(2)
C55 C54 Fe6 C51 37.6(2)
C5 C1 Sn1 C11 149.3(3)
C2 C1 Sn1 C11 -27.6(4)
Fe1 C1 Sn1 C11 62.6(2)
C5 C1 Sn1 Te1 33.7(3)
C2 C1 Sn1 Te1 -143.3(3)
Fe1 C1 Sn1 Te1 -53.0(2)
C5 C1 Sn1 Sn2 -80.2(3)
C2 C1 Sn1 Sn2 102.8(3)
Fe1 C1 Sn1 Sn2 -166.90(14)
C12 C11 Sn1 C1 -22.8(4)
C15 C11 Sn1 C1 150.8(3)
Fe2 C11 Sn1 C1 65.4(2)
C12 C11 Sn1 Te1 94.5(3)
C15 C11 Sn1 Te1 -91.8(3)
Fe2 C11 Sn1 Te1 -177.24(15)
C12 C11 Sn1 Sn2 -157.4(3)
C15 C11 Sn1 Sn2 16.2(3)
Fe2 C11 Sn1 Sn2 -69.16(19)
C35 C31 Sn2 C21 162.7(3)
C32 C31 Sn2 C21 -21.5(3)
Fe4 C31 Sn2 C21 66.3(2)
C35 C31 Sn2 Te2 50.8(3)
C32 C31 Sn2 Te2 -133.4(2)
Fe4 C31 Sn2 Te2 -45.6(2)
C35 C31 Sn2 Sn1 -68.7(3)
C32 C31 Sn2 Sn1 107.1(3)
Fe4 C31 Sn2 Sn1 -165.08(18)
C25 C21 Sn2 C31 -95.2(3)
C22 C21 Sn2 C31 90.5(3)
Fe3 C21 Sn2 C31 178.21(18)
C25 C21 Sn2 Te2 24.1(3)
C22 C21 Sn2 Te2 -150.2(3)
Fe3 C21 Sn2 Te2 -62.5(2)
C25 C21 Sn2 Sn1 144.6(3)
C22 C21 Sn2 Sn1 -29.7(3)
Fe3 C21 Sn2 Sn1 58.0(2)
C1 Sn1 Sn2 C31 -158.77(15)
C11 Sn1 Sn2 C31 -26.92(14)
Te1 Sn1 Sn2 C31 83.73(10)
C1 Sn1 Sn2 C21 -38.94(16)
C11 Sn1 Sn2 C21 92.91(15)
Te1 Sn1 Sn2 C21 -156.44(11)
C1 Sn1 Sn2 Te2 78.55(11)
C11 Sn1 Sn2 Te2 -149.60(10)
Te1 Sn1 Sn2 Te2 -38.950(13)
C42 C41 Sn3 C51 93.6(3)
C45 C41 Sn3 C51 -88.1(3)
Fe5 C41 Sn3 C51 -178.24(19)
C42 C41 Sn3 Te2 -145.7(3)
C45 C41 Sn3 Te2 32.7(3)
Fe5 C41 Sn3 Te2 -57.5(2)
C42 C41 Sn3 Te1 -23.2(3)
C45 C41 Sn3 Te1 155.1(3)
Fe5 C41 Sn3 Te1 65.0(2)
C55 C51 Sn3 C41 -21.2(3)
C52 C51 Sn3 C41 157.5(3)
Fe6 C51 Sn3 C41 64.6(2)
C55 C51 Sn3 Te2 -142.1(3)
C52 C51 Sn3 Te2 36.6(4)
Fe6 C51 Sn3 Te2 -56.3(2)
C55 C51 Sn3 Te1 91.0(3)
C52 C51 Sn3 Te1 -90.3(3)
Fe6 C51 Sn3 Te1 176.79(15)
C41 Sn3 Te1 Sn1 -159.41(9)
C51 Sn3 Te1 Sn1 87.19(10)
Te2 Sn3 Te1 Sn1 -38.379(13)
C1 Sn1 Te1 Sn3 -81.48(10)
C11 Sn1 Te1 Sn3 157.78(10)
Sn2 Sn1 Te1 Sn3 43.396(11)
C41 Sn3 Te2 Sn2 131.92(10)
C51 Sn3 Te2 Sn2 -110.34(10)
Te1 Sn3 Te2 Sn2 15.062(13)
C31 Sn2 Te2 Sn3 -103.32(10)
C21 Sn2 Te2 Sn3 142.93(9)
Sn1 Sn2 Te2 Sn3 15.013(13)
